data_7161135
loop_
_publ_author_name
'Kamsali, Murali Mohan Achari'
'Alakonda, Laxman Mahadev'
'Alam, Mohammed Mujahid'
'Varala, Ravi'

_publ_section_title
;
 A five-year perspective on DMAP as a cutting-edge reagent in heterocyclic
 ring formation.
;
_journal_issue 20
_journal_name_full 'Organic &amp; biomolecular chemistry'
_journal_page_first 4196
_journal_page_last 4226
_journal_paper_doi 10.1039/d6ob00261g
_journal_volume 24
_journal_year 2026
_chemical_absolute_configuration ad
_chemical_formula_moiety '2(C25 H44 N2 O8 Si2), 2(H2 O), C H4 O'
_chemical_formula_sum 'C51 H96 N4 O19 Si4'
_chemical_formula_weight 1181.688
_space_group_crystal_system triclinic
_space_group_IT_number 1
_space_group_name_Hall 'P 1'
_space_group_name_H-M_alt 'P 1'
_symmetry_Int_Tables_number 1
_atom_sites_solution_primary dual
_audit_creation_date 2023-03-07
_audit_creation_method
;
Olex2 1.5-alpha
(compiled 2023.02.24 svn.rf166f9f3 for OlexSys, GUI svn.r6725)
;
_audit_update_record
;
2026-01-08 deposited with the CCDC.	2026-04-28 downloaded from the CCDC.
;
_cell_angle_alpha 93.921(2)
_cell_angle_beta 94.270(2)
_cell_angle_gamma 115.720(3)
_cell_formula_units_Z 1
_cell_length_a 9.4118(3)
_cell_length_b 9.4411(3)
_cell_length_c 19.4473(6)
_cell_measurement_reflns_used 8300
_cell_measurement_temperature 99.9(2)
_cell_measurement_theta_max 73.0350
_cell_measurement_theta_min 2.2760
_cell_volume 1542.74(9)
_computing_cell_refinement 'CrysAlisPro 1.171.42.74a (Rigaku OD, 2022)'
_computing_data_collection 'CrysAlisPro 1.171.42.74a (Rigaku OD, 2022)'
_computing_data_reduction 'CrysAlisPro 1.171.42.74a (Rigaku OD, 2022)'
_computing_molecular_graphics 'Olex2 1.5-alpha (Dolomanov et al., 2009)'
_computing_publication_material 'Olex2 1.5-alpha (Dolomanov et al., 2009)'
_computing_structure_refinement 'olex2.refine 1.5-alpha (Bourhis et al., 2015)'
_computing_structure_solution 'SHELXT 2018/2 (Sheldrick, 2018)'
_diffrn_ambient_environment N~2~
_diffrn_ambient_temperature 99.9(2)
_diffrn_detector 'Hybrid Pixel Array Detector'
_diffrn_detector_area_resol_mean 10.0000
_diffrn_detector_type HyPix
_diffrn_measured_fraction_theta_full 0.9888
_diffrn_measured_fraction_theta_max 0.9426
_diffrn_measurement_details
;
List of Runs (angles in degrees, time in seconds):

  # Type    Start    End  Width  t~exp~   \w     \q     \k     \f   Frames
#--------------------------------------------------------------------------
  1  \w    -10.00  70.00   1.00    2.09    --   48.29 -90.00 151.00   80
  2  \w    -18.00  75.00   1.00    2.09    --   48.29 -90.00 151.00   93
  3  \w     36.00 105.00   1.00    3.00    --   99.19 -90.00 151.00   69
  4  \w     39.00  99.00   1.00    3.00    --   99.19 -99.00  30.00   60
  5  \w     28.00 110.00   1.00    3.00    --   99.19 -57.00 -30.00   82
  6  \w     32.00  99.00   1.00    3.00    --   99.19 -57.00 -60.00   67
  7  \w     86.00 166.00   1.00    3.00    --   99.19  38.00 150.00   80
  8  \w    115.00 171.00   1.00    3.00    --   99.19  90.00 -93.00   56
  9  \w    120.00 170.00   1.00    3.00    --   99.19  77.00-180.00   50
 10  \w     77.00 104.00   1.00    3.00    --   99.19  77.00-180.00   27
 11  \w    -46.00  24.00   1.00    2.09    --  -48.29  90.00 -93.00   70
 12  \w    -74.00  23.00   1.00    2.09    --  -48.29  90.00 -93.00   97
 13  \w    -39.00 -13.00   1.00    3.00    --  -86.25  90.00 -93.00   26
 14  \w    -79.00 -45.00   1.00    3.00    --  -86.25  90.00 -93.00   34
 15  \w    -65.00 -16.00   1.00    3.00    --  -86.25  57.00 -90.00   49
 16  \w    -55.00 -19.00   1.00    3.00    --  -86.25  38.00-150.00   36
 17  \w    -58.00 -14.00   1.00    3.00    --  -86.25  57.00-120.00   44
 18  \w    -27.00  25.00   1.00    2.09    --  -48.29  19.00-150.00   52
 19  \w    -44.00 -19.00   1.00    3.00    --  -86.25  38.00 -60.00   25
 20  \w    -42.00 -13.00   1.00    3.00    --  -86.25  38.00 -30.00   29
 21  \w    -44.00 -14.00   1.00    3.00    --  -86.25  38.00 120.00   30
 22  \w   -105.00 -79.00   1.00    3.00    --  -86.25 -90.00 151.00   26
 23  \w   -115.00 -75.00   1.00    2.09    --  -48.29-125.00 -60.00   40
 24  \w   -118.00 -77.00   1.00    2.09    --  -48.29-125.00-120.00   41
 25  \w   -111.00 -85.00   1.00    6.00    --  -48.16-125.00 -30.00   26
 26  \w     -5.00  22.00   1.00    6.00    --  -48.16  38.00-120.00   27
 27  \w    -12.00  21.00   1.00    6.00    --  -48.16  19.00 -30.00   33
 28  \w    -43.00  -7.00   1.00    6.00    --  -48.16  38.00-120.00   36
 29  \w     -9.00  17.00   1.00    6.00    --  -48.16  19.00   0.00   26
 30  \w   -118.00 -73.00   1.00    6.00    --  -48.16-125.00-150.00   45
 31  \w    -44.00 -18.00   1.00    9.00    --  -86.25  38.00  30.00   26
 32  \w    -97.00 -71.00   1.00    9.00    --  -86.25 -57.00  60.00   26
 33  \w    -39.00 -14.00   1.00    9.00    --  -86.25  38.00  90.00   25
 34  \w    -44.00 -18.00   1.00    9.00    --  -86.25  57.00-150.00   26
 35  \w   -117.00 -88.00   1.00    9.00    --  -86.25 -99.00 -60.00   29
 36  \w   -139.00-113.00   1.00    9.00    --  -86.25 -57.00  60.00   26
 37  \w     89.00 118.00   1.00    9.00    --   99.19  19.00  60.00   29
 38  \w     87.00 112.00   1.00    9.00    --   99.19-125.00   0.00   25
 39  \w     37.00  66.00   1.00    9.00    --   99.19-125.00   0.00   29
 40  \w     69.00 103.00   1.00    9.00    --   99.19 -99.00-150.00   34
 41  \w     86.00 112.00   1.00    9.00    --   99.19-125.00  90.00   26
 42  \w    147.00 172.00   1.00    9.00    --   99.19  38.00 -60.00   25
 43  \w    101.00 133.00   1.00    9.00    --   99.19  38.00 -60.00   32
 44  \w     71.00 102.00   1.00    9.00    --   99.19 -99.00 150.00   31
 45  \w     27.00  53.00   1.00    9.00    --   99.19 -57.00  90.00   26
 46  \w     31.00  68.00   1.00    9.00    --   99.19 -99.00 150.00   37
 47  \w    138.00 174.00   1.00    9.00    --   99.19  19.00  60.00   36
 48  \w     68.00 111.00   1.00    9.00    --   99.19-125.00 -30.00   43
 49  \w     66.00 105.00   1.00    9.00    --   99.19 -99.00  60.00   39
 50  \w   -113.00 -87.00   1.00    3.89    --  -48.16-169.00 114.00   26
;
_diffrn_measurement_device 'four-circle diffractometer'
_diffrn_measurement_device_type 'XtaLAB Synergy, Dualflex, HyPix'
_diffrn_measurement_method '\w scans'
_diffrn_orient_matrix_type 'CrysAlisPro convention (1999,Acta A55,543-557)'
_diffrn_orient_matrix_UB_11 0.1077355000
_diffrn_orient_matrix_UB_12 -0.0456311000
_diffrn_orient_matrix_UB_13 -0.0431209000
_diffrn_orient_matrix_UB_21 0.1147410000
_diffrn_orient_matrix_UB_22 0.0298039000
_diffrn_orient_matrix_UB_23 0.0660010000
_diffrn_orient_matrix_UB_31 -0.0932002000
_diffrn_orient_matrix_UB_32 -0.1739313000
_diffrn_orient_matrix_UB_33 0.0132331000
_diffrn_radiation_monochromator mirror
_diffrn_radiation_probe x-ray
_diffrn_radiation_type 'Cu K\a'
_diffrn_radiation_wavelength 1.54184
_diffrn_reflns_av_R_equivalents 0.0756
_diffrn_reflns_av_unetI/netI 0.0730
_diffrn_reflns_Laue_measured_fraction_full 0.9888
_diffrn_reflns_Laue_measured_fraction_max 0.9426
_diffrn_reflns_limit_h_max 11
_diffrn_reflns_limit_h_min -11
_diffrn_reflns_limit_k_max 10
_diffrn_reflns_limit_k_min -11
_diffrn_reflns_limit_l_max 24
_diffrn_reflns_limit_l_min -24
_diffrn_reflns_number 22437
_diffrn_reflns_point_group_measured_fraction_full 0.6734
_diffrn_reflns_point_group_measured_fraction_max 0.6357
_diffrn_reflns_theta_full 67.6840
_diffrn_reflns_theta_max 73.19
_diffrn_reflns_theta_min 2.29
_diffrn_source 'micro-focus sealed X-ray tube'
_diffrn_source_type 'PhotonJet (Cu) X-ray Source'
_exptl_absorpt_coefficient_mu 1.490
_exptl_absorpt_correction_T_max 1.000
_exptl_absorpt_correction_T_min 0.628
_exptl_absorpt_correction_type gaussian
_exptl_absorpt_process_details
;
CrysAlisPro 1.171.42.74a (Rigaku Oxford Diffraction, 2022)
Numerical absorption correction based on gaussian integration over
a multifaceted crystal model
Empirical absorption correction using spherical harmonics,
implemented in SCALE3 ABSPACK scaling algorithm.
;
_exptl_crystal_colour colourless
_exptl_crystal_colour_primary colourless
_exptl_crystal_density_diffrn 1.272
_exptl_crystal_description prism
_exptl_crystal_F_000 641.142
_exptl_crystal_recrystallization_method 'The material was recrystallised from methanol by slow evaporation'
_exptl_crystal_size_max 0.25
_exptl_crystal_size_mid 0.17
_exptl_crystal_size_min 0.07
_refine_diff_density_max 0.2500
_refine_diff_density_min -0.2563
_refine_diff_density_rms 0.0571
_refine_ls_abs_structure_details 'Hooft, R.W.W., Straver, L.H., Spek, A.L. (2010). J. Appl. Cryst., 43, 665-668.'
_refine_ls_abs_structure_Flack 0.05(4)
_refine_ls_d_res_high 0.8053
_refine_ls_d_res_low 19.2711
_refine_ls_goodness_of_fit_ref 1.1210
_refine_ls_hydrogen_treatment mixed
_refine_ls_matrix_type full
_refine_ls_number_constraints 48
_refine_ls_number_parameters 1318
_refine_ls_number_reflns 7868
_refine_ls_number_restraints 2522
_refine_ls_restrained_S_all 0.9527
_refine_ls_R_factor_all 0.0650
_refine_ls_R_factor_gt 0.0573
_refine_ls_shift/su_max -0.0823
_refine_ls_shift/su_mean 0.0011
_refine_ls_structure_factor_coef Fsqd
_refine_ls_weighting_details 'w=1/[\s^2^(Fo^2^)+(0.0491P)^2^+0.8302P] where P=(Fo^2^+2Fc^2^)/3'
_refine_ls_weighting_scheme calc
_refine_ls_wR_factor_gt 0.1223
_refine_ls_wR_factor_ref 0.1260
_reflns_Friedel_coverage 0.329
_reflns_limit_h_max 11
_reflns_limit_h_min -11
_reflns_limit_k_max 10
_reflns_limit_k_min -11
_reflns_limit_l_max 24
_reflns_limit_l_min -23
_reflns_number_gt 7024
_reflns_number_total 7868
_reflns_threshold_expression I>=2u(I)
_cod_data_source_file d6ob00261g2.cif
_cod_data_source_block NGB-HB849
_cod_depositor_comments 'Adding full bibliography for 7161135.cif.'
_cod_original_sg_symbol_Hall ' P 1'
_cod_database_code 7161135
_chemical_oxdiff_formula 'C52  H96  N3  O19  Si4  '
_olex2_refinement_description
;
1. Fixed Uiso
 At 1.5 times of:
  All H(H) groups, All C(H) groups, All C(H,H,H) groups, All C(H,H,H,H) groups
2. Restrained distances
 O4B-H4B = O4-H4
 0.955 with sigma of 0.002
 H1S_1-O4
 1.75 with sigma of 0.01
 N2-H2
 0.982 with sigma of 0.002
 H1Wb-O1W = O1W-H1Wa
 0.955 with sigma of 0.02
 H1S_1-O1S_1
 0.975 with sigma of 0.002
 N2B-H2B
 0.975 with sigma of 0.01
 H1Wc-O1WB = O1WB-H1Wd
 0.955 with sigma of 0.02
 H1SB_2-O1SB_2
 0.975 with sigma of 0.002
 H1Wb-H1Wa
 1.555 with sigma of 0.04
 H1Wc-H1Wd
 1.555 with sigma of 0.04
 H1S_1-C1S_1
 1.956 with sigma of 0.01
 H1SB_2-C1SB_2
 1.956 with sigma of 0.01
 N2B-H2B \\sim N2-H2
 with sigma of 0.002
 O1WB-H2B \\sim O1W-H2
 with sigma of 0.004
 O4-H1S_1 \\sim O4B-H1SB_2
 with sigma of 0.002
 O1SB_2-C1SB_2 \\sim O1S_1-C1S_1
 with sigma of 0.002
3. Uiso/Uaniso restraints and constraints
All non-hydrogen atoms have similar U: within 1A with sigma of 0.04 and sigma
for terminal atoms of 0.08 within 1A
Uanis(H1S_1) \\sim Ueq: with sigma of 0.001 and sigma for terminal atoms of
0.002
Uanis(C1S_1) \\sim Ueq, Uanis(O1S_1) \\sim Ueq, Uanis(O1SB_2) \\sim Ueq,
Uanis(C1SB_2) \\sim Ueq: with sigma of 0.002 and sigma for terminal atoms of
0.004
Uanis(H1SB_2) \\sim Ueq: with sigma of 0.001 and sigma for terminal atoms of
0.002
Uanis(C1S_1) = Uanis(O1S_1)
Uanis(C1SB_2) = Uanis(O1S_1)
Uanis(O1S_1) = Uanis(C1SB_2)
Uanis(C1S_1) = Uanis(O1SB_2)
4. Rigid body (RIGU) restrains
 C5B, C6B, C3B, H3B, C1B, C2B, H2Ba, C4B, H6B, H1Bb, H4Ba, H4Bb, H1Ba, O2B, O3B
 with sigma for 1-2 distances of 0.002 and sigma for 1-3 distances of 0.004
 O4B, C19B, H19a, H19b, H4B
 with sigma for 1-2 distances of 0.002 and sigma for 1-3 distances of 0.004
 C10B, C12B, H12a, H12b, H12c, C11B, H11a, H11b, H11c, H10B
 with sigma for 1-2 distances of 0.002 and sigma for 1-3 distances of 0.004
 C16B, C17B, H17a, H17b, C18B, H18a, H18b, H18c, H16B, H17c
 with sigma for 1-2 distances of 0.002 and sigma for 1-3 distances of 0.004
 C24, Si1, O3, O1, C7, C10, C3, Si2, C8, C9, H7, C12, C11, H10, C6, H3, C2, O2,
  C13, C16, H8a, H8b, H8c, H9a, H9b, H9c, H12d, H12e, H12f, H11d, H11e, H11f,
 O5, C5, H6, C1, H2a, C4, H13, C15, C14, H16, C18, C17, C20, N1, C19, H1a, H1b,
 H4a, H4c, H15d, H15e, H15f, H14d, H14e, H14f, H18d, H18e, H18f, H17d, H17e,
 H17f, C21, O6, C25, C22, H19c, H19d, O4, H21d, H21e, H21f, H25, O8, N2, H4,
 C23, H24, H2, O7
 with sigma for 1-2 distances of 0.002 and sigma for 1-3 distances of 0.004
 O8, O7, N2, C23, C24, C25, N1, C22, H24, H25, H2
 with sigma for 1-2 distances of 0.002 and sigma for 1-3 distances of 0.004
 O6, C20, C21, H21d, H21e, H21f, O5
 with sigma for 1-2 distances of 0.002 and sigma for 1-3 distances of 0.004
 O4, C19, H19c, H19d, H4
 with sigma for 1-2 distances of 0.002 and sigma for 1-3 distances of 0.004
 O1W, H1Wa, H1Wb
 with sigma for 1-2 distances of 0.002 and sigma for 1-3 distances of 0.004
 H1S_1, O1S_1, C1S_1
 with sigma for 1-2 distances of 0.002 and sigma for 1-3 distances of 0.004
 H1Sc_1, O1S_1, H1S_1, C1S_1, H1Sa_1, H1Sb_1
 with sigma for 1-2 distances of 0.002 and sigma for 1-3 distances of 0.004
 with sigma for 1-2 distances of 0.002 and sigma for 1-3 distances of 0.002
 O7B, N2B, C24B, C23B, C22B, H2B, O1WB, H1Wc, H1Wd, N1B, C25B, H25B, H24B, O8B
 with sigma for 1-2 distances of 0.002 and sigma for 1-3 distances of 0.004
 H1Sd_2, O1SB_2, H1SB_2, C1SB_2, H1Sa_2, H1Sc_2
 with sigma for 1-2 distances of 0.002 and sigma for 1-3 distances of 0.004
 O1SB_2, H1SB_2, C1SB_2
 with sigma for 1-2 distances of 0.002 and sigma for 1-3 distances of 0.004
5. Others
 Fixed Sof: O1S(0.5) H1S(0.5) C1S(0.5) H1Sa(0.5) H1Sb(0.5) H1Sc(0.5) O1SB(0.5)
 H1SB(0.5) C1SB(0.5) H1Sa(0.5) H1Sc(0.5) H1Sd(0.5)
6.a Ternary CH refined with riding coordinates:
 C7B(H7B)
6.b Ternary CH refined with riding coordinates and stretchable bonds:
 C6(H6), C3(H3), C2(H2a), C13(H13), C16(H16)
6.c Secondary CH2 refined with riding coordinates:
 C4(H4a,H4c)
6.d Secondary CH2 refined with riding coordinates and stretchable bonds:
 C1(H1a,H1b), C19(H19c,H19d)
6.e Idealised Me refined with riding coordinates:
 C1S(H1Sa,H1Sb,H1Sc), C1SB(H1Sa,H1Sc,H1Sd)
6.f Idealised Me refined with riding coordinates and stretchable bonds:
 C8B(H8Ba,H8Bb,H8Bc), C9B(H9Ba,H9Bb,H9Bc), C12B(H12a,H12b,H12c), C15B(H15a,
 H15b,H15c), C14B(H14a,H14b,H14c), C17B(H17a,H17b,H17c), C18B(H18a,H18b,H18c),
 C21B(H21a,H21b,H21c), C8(H8a,H8b,H8c), C9(H9a,H9b,H9c), C12(H12d,H12e,H12f),
 C11(H11d,H11e,H11f), C15(H15d,H15e,H15f), C17(H17d,H17e,H17f), C21(H21d,H21e,
 H21f)
6.g Idealised Me refined as rotating group:
 C11B(H11a,H11b,H11c), C14(H14d,H14e,H14f)
;
_olex2_exptl_crystal_mounting_method 'The crystal was mounted on a loop'
_olex2_refine_details
;
Refinement using NoSpherA2, an implementation of
NOn-SPHERical Atom-form-factors in Olex2.
Please cite:
F. Kleemiss et al. Chem. Sci. DOI 10.1039/D0SC05526C - 2021
NoSpherA2 implementation of HAR makes use of
tailor-made aspherical atomic form factors calculated
on-the-fly from a Hirshfeld-partitioned electron density (ED) - not from
spherical-atom form factors.

The ED is calculated from a gaussian basis set single determinant SCF
wavefunction - either Hartree-Fock or DFT using selected funtionals
 - for a fragment of the crystal.
This fragment can be embedded in an electrostatic crystal field by employing cluster charges
or modelled using implicit solvation models, depending on the software used.
The following options were used:
   SOFTWARE:       ORCA
   PARTITIONING:   NoSpherA2
   INT ACCURACY:   Normal
   METHOD:         PBE
   BASIS SET:      def2-SVP
   CHARGE:         0
   MULTIPLICITY:   1
   SOLVATION:      Ethanol
   DATE:           2023-03-06_18-51-20
;
_olex2_submission_special_instructions 'No special instructions were received'
_oxdiff_exptl_absorpt_empirical_details
;
Empirical correction (ABSPACK) includes:
- Absorption correction using spherical harmonics
- Frame scaling
;
_oxdiff_exptl_absorpt_empirical_full_max 1.375
_oxdiff_exptl_absorpt_empirical_full_min 0.757

loop_
_space_group_symop_id
_space_group_symop_operation_xyz
1 x,y,z

loop_
_atom_site_label
_atom_site_type_symbol
_atom_site_fract_x
_atom_site_fract_y
_atom_site_fract_z
_atom_site_U_iso_or_equiv
_atom_site_adp_type
_atom_site_occupancy
_atom_site_refinement_flags_posn
_atom_site_refinement_flags_adp
_atom_site_disorder_group
Si1B Si -0.10939(11) 0.77848(11) 0.16101(5) 0.0172(2) Uani 1.000000 . . .
Si2B Si 0.22321(11) 1.08475(11) 0.17900(5) 0.0175(2) Uani 1.000000 . . .
O3B O -0.0607(3) 0.6840(3) 0.21970(13) 0.0191(6) Uani 1.000000 . U .
O1B O 0.0424(3) 0.9478(3) 0.15547(14) 0.0209(6) Uani 1.000000 . . .
O2B O 0.3031(3) 1.0345(3) 0.24597(15) 0.0209(6) Uani 1.000000 . U .
O8B O -0.1634(3) 0.5906(3) 0.47753(15) 0.0229(6) Uani 1.000000 . U .
O7B O -0.0628(3) 1.0133(3) 0.63186(15) 0.0295(7) Uani 1.000000 . U .
O5B O -0.1059(3) 0.5122(3) 0.33174(14) 0.0193(6) Uani 1.000000 . . .
O6B O -0.3590(3) 0.4794(3) 0.31732(16) 0.0301(7) Uani 1.000000 . . .
O4B O 0.2357(3) 0.6632(3) 0.49533(15) 0.0244(6) Uani 1.000000 D U .
N1B N 0.0552(3) 0.8204(3) 0.46737(17) 0.0184(7) Uani 1.000000 . U .
N2B N -0.1075(4) 0.8042(4) 0.55400(18) 0.0239(7) Uani 1.000000 D U .
C19B C 0.1327(4) 0.6118(4) 0.4309(2) 0.0221(8) Uani 1.000000 . U .
H2B H -0.201(4) 0.733(4) 0.575(3) 0.044(14) Uani 1.000000 D U .
C5B C 0.0933(4) 0.7430(4) 0.4065(2) 0.0172(8) Uani 1.000000 . U .
C6B C -0.0499(4) 0.6791(4) 0.3469(2) 0.0171(8) Uani 1.000000 . U .
C3B C 0.0232(4) 0.7641(4) 0.2848(2) 0.0170(7) Uani 1.000000 . U .
H3B H 0.017(5) 0.880(5) 0.291(2) 0.016(5) Uani 1.000000 . U .
C1B C 0.3031(4) 0.8850(4) 0.2464(2) 0.0219(8) Uani 1.000000 . U .
C2B C 0.1949(4) 0.7857(4) 0.2962(2) 0.0175(7) Uani 1.000000 . U .
H2Ba H 0.195(5) 0.677(5) 0.291(2) 0.020(5) Uani 1.000000 . U .
C4B C 0.2354(4) 0.8570(4) 0.3720(2) 0.0186(8) Uani 1.000000 . U .
C25B C 0.1536(5) 0.9713(5) 0.4958(2) 0.0224(8) Uani 1.000000 . U .
H25B H 0.262(5) 1.029(5) 0.470(2) 0.028(10) Uani 1.000000 . U .
C24B C 0.1250(5) 1.0451(5) 0.5514(2) 0.0236(9) Uani 1.000000 . U .
H24B H 0.201(6) 1.160(6) 0.567(3) 0.044(13) Uani 1.000000 . U .
C23B C -0.0182(4) 0.9592(5) 0.5832(2) 0.0230(8) Uani 1.000000 . U .
C22B C -0.0766(4) 0.7295(4) 0.4986(2) 0.0200(8) Uani 1.000000 . U .
C7B C -0.1518(5) 0.6456(5) 0.0787(2) 0.0235(9) Uani 1.000000 . . .
H7B H -0.2354(5) 0.5391(5) 0.0860(2) 0.0352(13) Uiso 1.000000 R . .
C8B C -0.2159(5) 0.7007(5) 0.0166(2) 0.0313(10) Uani 1.000000 . . .
H8Ba H -0.132(2) 0.819(3) 0.0095(3) 0.0470(15) Uiso 1.000000 GR . .
H8Bb H -0.2331(7) 0.622(2) -0.0296(14) 0.0470(15) Uiso 1.000000 GR . .
H8Bc H -0.328(3) 0.6997(5) 0.0262(3) 0.0470(15) Uiso 1.000000 GR . .
C9B C -0.0056(5) 0.6255(5) 0.0627(2) 0.0331(11) Uani 1.000000 . . .
H9Ba H 0.0387(14) 0.5853(13) 0.1077(13) 0.0496(16) Uiso 1.000000 GR . .
H9Bb H -0.0369(10) 0.537(3) 0.0172(13) 0.0496(16) Uiso 1.000000 GR . .
H9Bc H 0.087(3) 0.739(3) 0.0516(4) 0.0496(16) Uiso 1.000000 GR . .
C10B C -0.2766(4) 0.8199(4) 0.1871(2) 0.0225(9) Uani 1.000000 . U .
C12B C -0.4316(5) 0.6680(5) 0.1814(3) 0.0298(10) Uani 1.000000 . U .
H12a H -0.4132(6) 0.584(2) 0.2096(7) 0.032(5) Uani 1.000000 GR U .
H12b H -0.520(2) 0.6932(7) 0.2023(6) 0.034(5) Uani 1.000000 GR U .
H12c H -0.4691(11) 0.6214(13) 0.1285(13) 0.033(5) Uani 1.000000 GR U .
C11B C -0.3003(5) 0.9469(5) 0.1497(2) 0.0292(10) Uani 1.000000 . U .
H11a H -0.334(3) 0.9092(14) 0.1003(4) 0.027(4) Uani 1.000000 GR U .
H11b H -0.382(2) 0.969(2) 0.1698(10) 0.034(5) Uani 1.000000 GR U .
H11c H -0.2002(10) 1.0439(11) 0.1551(13) 0.033(4) Uani 1.000000 GR U .
C13B C 0.3424(4) 1.0960(5) 0.1049(2) 0.0222(9) Uani 1.000000 . . .
C15B C 0.5099(5) 1.2333(5) 0.1192(3) 0.0333(11) Uani 1.000000 . . .
H15a H 0.581(2) 1.2208(6) 0.0818(11) 0.0500(16) Uiso 1.000000 GR . .
H15b H 0.5032(5) 1.342(3) 0.1163(3) 0.0500(16) Uiso 1.000000 GR . .
H15c H 0.5611(16) 1.2320(5) 0.1694(15) 0.0500(16) Uiso 1.000000 GR . .
C14B C 0.2626(5) 1.0993(5) 0.0342(2) 0.0339(11) Uani 1.000000 . . .
H14a H 0.2549(6) 1.210(3) 0.0331(2) 0.0509(16) Uiso 1.000000 GR . .
H14b H 0.332(2) 1.0879(6) -0.0057(12) 0.0509(16) Uiso 1.000000 GR . .
H14c H 0.145(4) 1.003(3) 0.0254(4) 0.0509(16) Uiso 1.000000 GR . .
C16B C 0.2244(5) 1.2751(4) 0.2130(2) 0.0236(9) Uani 1.000000 . U .
C17B C 0.1347(5) 1.2540(5) 0.2776(3) 0.0342(11) Uani 1.000000 . U .
H17a H 0.1372(5) 1.365(3) 0.2964(6) 0.036(5) Uani 1.000000 GR U .
H17b H 0.013(3) 1.167(2) 0.2640(4) 0.039(4) Uani 1.000000 GR U .
H17c H 0.1909(15) 1.2152(11) 0.3175(11) 0.035(5) Uani 1.000000 GR U .
C18B C 0.1594(5) 1.3486(5) 0.1591(2) 0.0304(10) Uani 1.000000 . U .
H18a H 0.038(3) 1.268(2) 0.1404(5) 0.034(4) Uani 1.000000 GR U .
H18b H 0.1643(5) 1.458(3) 0.1825(6) 0.036(5) Uani 1.000000 GR U .
H18c H 0.2301(18) 1.3723(8) 0.1163(11) 0.035(5) Uani 1.000000 GR U .
C20B C -0.2651(5) 0.4251(5) 0.3206(2) 0.0254(9) Uani 1.000000 . . .
C21B C -0.3088(5) 0.2520(5) 0.3143(3) 0.0400(12) Uani 1.000000 . . .
H21a H -0.230(3) 0.2293(9) 0.2845(10) 0.0600(18) Uiso 1.000000 GR . .
H21b H -0.3012(6) 0.2164(13) 0.3644(16) 0.0600(18) Uiso 1.000000 GR . .
H21c H -0.426(4) 0.188(2) 0.2896(8) 0.0600(18) Uiso 1.000000 GR . .
H6B H -0.153(7) 0.707(7) 0.362(3) 0.0600(18) Uiso 1.000000 R U .
H1Ba H 0.272(5) 0.833(5) 0.191(2) 0.024(5) Uani 1.000000 . U .
H1Bb H 0.435(5) 0.906(5) 0.264(2) 0.025(5) Uani 1.000000 . U .
H4Ba H 0.233(5) 0.976(5) 0.371(2) 0.024(5) Uani 1.000000 . U .
H4Bb H 0.353(5) 0.864(5) 0.393(2) 0.020(5) Uani 1.000000 . U .
H10B H -0.233(6) 0.866(6) 0.245(3) 0.030(5) Uani 1.000000 . U .
H13B H 0.364(6) 0.994(6) 0.099(3) 0.044(8) Uiso 1.000000 R . .
H16B H 0.350(6) 1.348(6) 0.231(2) 0.031(6) Uani 1.000000 . U .
H19a H 0.187(5) 0.580(5) 0.385(2) 0.028(6) Uani 1.000000 . U .
H19b H 0.024(5) 0.507(5) 0.439(2) 0.028(6) Uani 1.000000 . U .
H4B H 0.342(3) 0.740(6) 0.494(3) 0.048(15) Uani 1.000000 D U .
Si1 Si 0.86072(11) 0.14477(11) 0.83794(6) 0.0187(2) Uani 1.000000 . U .
Si2 Si 1.16245(11) 0.46656(12) 0.82179(6) 0.0203(2) Uani 1.000000 . U .
O3 O 0.7379(3) 0.1642(3) 0.77840(13) 0.0193(6) Uani 1.000000 . U .
O1 O 1.0344(3) 0.3000(3) 0.84428(14) 0.0226(6) Uani 1.000000 . U .
O2 O 1.0786(3) 0.5183(3) 0.75719(15) 0.0223(6) Uani 1.000000 . U .
O8 O 0.5154(3) -0.0641(3) 0.52086(15) 0.0259(7) Uani 1.000000 . U .
O7 O 0.8640(3) -0.0393(3) 0.36751(16) 0.0303(7) Uani 1.000000 . U .
O5 O 0.5100(3) 0.0662(3) 0.66694(14) 0.0199(6) Uani 1.000000 . U .
O6 O 0.4821(3) -0.1800(3) 0.67921(17) 0.0312(7) Uani 1.000000 . U .
O4 O 0.5788(3) 0.3237(3) 0.50358(15) 0.0251(6) Uani 1.000000 D U .
N2 N 0.6933(4) -0.0461(3) 0.44529(17) 0.0230(7) Uani 1.000000 D U .
C5 C 0.7043(4) 0.2281(4) 0.5934(2) 0.0189(7) Uani 1.000000 . U .
C6 C 0.6705(4) 0.1144(4) 0.6513(2) 0.0183(7) Uani 1.000000 . U .
H6 H 0.6917(9) 0.010(4) 0.6355(6) 0.020(5) Uani 1.000000 GR U .
C3 C 0.7866(4) 0.2172(4) 0.7146(2) 0.0178(7) Uani 1.000000 . U .
H3 H 0.904(4) 0.2166(4) 0.7097(3) 0.022(5) Uani 1.000000 GR U .
C1 C 0.9260(4) 0.5159(4) 0.7561(2) 0.0213(8) Uani 1.000000 . U .
H1a H 0.9341(5) 0.629(3) 0.7424(4) 0.028(5) Uani 1.000000 GR U .
H1b H 0.8877(12) 0.5005(6) 0.8079(15) 0.022(5) Uani 1.000000 GR U .
C2 C 0.8042(4) 0.3842(4) 0.7046(2) 0.0190(7) Uani 1.000000 . U .
H2a H 0.679(4) 0.3846(4) 0.7084(2) 0.021(5) Uani 1.000000 GR U .
C4 C 0.8356(4) 0.3875(4) 0.6285(2) 0.0203(8) Uani 1.000000 . U .
H4a H 0.8265(4) 0.4775(4) 0.6088(2) 0.025(5) Uani 1.000000 R U .
H4c H 0.9424(4) 0.3950(4) 0.6233(2) 0.024(5) Uani 1.000000 R U .
C23 C 0.8342(5) 0.0290(4) 0.4161(2) 0.0226(8) Uani 1.000000 . U .
C24 C 0.9362(5) 0.1866(5) 0.4488(2) 0.0249(9) Uani 1.000000 . U .
C25 C 0.8910(5) 0.2443(4) 0.5045(2) 0.0228(8) Uani 1.000000 . U .
N1 N 0.7518(4) 0.1610(3) 0.53217(17) 0.0190(7) Uani 1.000000 . U .
C22 C 0.6456(4) 0.0133(4) 0.5002(2) 0.0213(8) Uani 1.000000 . U .
C7 C 0.7675(5) 0.1395(5) 0.9193(2) 0.0282(9) Uani 1.000000 . U .
C8 C 0.8775(5) 0.1619(5) 0.9854(2) 0.0328(10) Uani 1.000000 . U .
H8a H 0.9152(11) 0.070(2) 0.9838(2) 0.036(5) Uani 1.000000 GR U .
H8b H 0.979(3) 0.274(3) 0.9890(3) 0.033(4) Uani 1.000000 GR U .
H8c H 0.8151(16) 0.1568(5) 1.0296(11) 0.037(5) Uani 1.000000 GR U .
C9 C 0.7004(6) 0.2617(6) 0.9240(3) 0.0476(13) Uani 1.000000 . U .
H9a H 0.6444(17) 0.2551(6) 0.9726(14) 0.052(6) Uani 1.000000 GR U .
H9b H 0.798(3) 0.382(3) 0.9240(3) 0.052(5) Uani 1.000000 GR U .
H9c H 0.610(3) 0.2362(9) 0.8789(13) 0.052(5) Uani 1.000000 GR U .
C10 C 0.8899(5) -0.0343(5) 0.8116(2) 0.0237(8) Uani 1.000000 . U .
C12 C 0.7379(5) -0.1871(5) 0.8133(3) 0.0335(11) Uani 1.000000 . U .
H12d H 0.7483(5) -0.287(3) 0.7845(8) 0.035(5) Uani 1.000000 GR U .
H12e H 0.7207(7) -0.2108(8) 0.8679(15) 0.038(5) Uani 1.000000 GR U .
H12f H 0.635(3) -0.1740(6) 0.7886(7) 0.036(5) Uani 1.000000 GR U .
C11 C 1.0328(5) -0.0404(5) 0.8525(2) 0.0316(10) Uani 1.000000 . U .
H11d H 1.0136(7) -0.0499(6) 0.9053(14) 0.035(5) Uani 1.000000 GR U .
H11e H 1.0468(6) -0.140(3) 0.8318(6) 0.035(5) Uani 1.000000 GR U .
H11f H 1.137(3) 0.064(3) 0.8486(3) 0.035(4) Uani 1.000000 GR U .
C13 C 1.2215(5) 0.6189(5) 0.8990(2) 0.0313(9) Uani 1.000000 . U .
H13 H 1.113(5) 0.6267(6) 0.9107(6) 0.032(5) Uani 1.000000 GR U .
C15 C 1.3360(5) 0.7825(5) 0.8842(3) 0.0387(11) Uani 1.000000 . U .
H15d H 1.2803(15) 0.8196(11) 0.8381(12) 0.038(6) Uani 1.000000 GR U .
H15e H 1.3622(9) 0.872(2) 0.9327(13) 0.042(5) Uani 1.000000 GR U .
H15f H 1.453(3) 0.7813(5) 0.8707(4) 0.040(5) Uani 1.000000 GR U .
C14 C 1.2850(6) 0.5739(6) 0.9648(3) 0.0443(13) Uani 1.000000 . U .
H14d H 1.2047(16) 0.473(2) 0.9764(10) 0.049(4) Uani 1.000000 GR U .
H14e H 1.382(2) 0.564(4) 0.9568(6) 0.049(5) Uani 1.000000 GR U .
H14f H 1.309(4) 0.656(2) 1.0033(5) 0.049(5) Uani 1.000000 GR U .
C16 C 1.3307(5) 0.4468(5) 0.7840(2) 0.0292(9) Uani 1.000000 . U .
H16 H 1.408(3) 0.562(5) 0.7694(7) 0.031(5) Uani 1.000000 GR U .
C18 C 1.4328(6) 0.4007(6) 0.8336(3) 0.0409(12) Uani 1.000000 . U .
C17 C 1.2700(5) 0.3318(6) 0.7174(3) 0.0421(12) Uani 1.000000 . U .
H17d H 1.2204(15) 0.3806(14) 0.6780(11) 0.046(6) Uani 1.000000 GR U .
H17e H 1.368(3) 0.3144(8) 0.6982(6) 0.046(6) Uani 1.000000 GR U .
H17f H 1.178(3) 0.218(3) 0.7282(4) 0.049(5) Uani 1.000000 GR U .
C20 C 0.4285(5) -0.0841(5) 0.6789(2) 0.0254(9) Uani 1.000000 . U .
C21 C 0.2608(5) -0.1235(5) 0.6893(3) 0.0395(12) Uani 1.000000 . U .
H21d H 0.2095(15) -0.234(3) 0.7156(8) 0.041(4) Uani 1.000000 GR U .
H21e H 0.2569(5) -0.023(3) 0.7223(9) 0.042(4) Uani 1.000000 GR U .
H21f H 0.190(2) -0.1427(7) 0.6376(14) 0.044(4) Uani 1.000000 GR U .
C19 C 0.5613(4) 0.2554(4) 0.5676(2) 0.0198(8) Uani 1.000000 . U .
H19c H 0.5448(6) 0.334(2) 0.6070(11) 0.023(4) Uani 1.000000 GR U .
H19d H 0.455(3) 0.142(3) 0.5608(3) 0.022(3) Uani 1.000000 GR U .
H24 H 1.048(5) 0.245(5) 0.427(2) 0.021(8) Uani 1.000000 . U .
H25 H 0.965(6) 0.356(6) 0.534(3) 0.051(13) Uani 1.000000 . U .
H2 H 0.623(4) -0.153(2) 0.422(2) 0.022(10) Uani 1.000000 D U .
H7 H 0.653(6) 0.013(6) 0.913(2) 0.032(4) Uani 1.000000 . U .
H10 H 0.906(5) -0.031(5) 0.757(2) 0.024(5) Uani 1.000000 . U .
H18d H 1.356(6) 0.297(7) 0.857(3) 0.041(5) Uani 1.000000 . U .
H18e H 1.529(6) 0.378(7) 0.803(3) 0.044(6) Uani 1.000000 . U .
H18f H 1.479(6) 0.476(7) 0.877(3) 0.043(4) Uani 1.000000 . U .
H4 H 0.669(5) 0.423(4) 0.502(3) 0.051(14) Uani 1.000000 D U .
O1W O 0.4879(3) -0.3522(3) 0.38242(19) 0.0366(8) Uani 1.000000 D U .
H1Wa H 0.483(9) -0.364(7) 0.3332(9) 0.058(16) Uani 1.000000 D U .
H1Wb H 0.443(10) -0.448(4) 0.403(3) 0.065(17) Uani 1.000000 D U .
O1WB O -0.3812(3) 0.6328(3) 0.61687(18) 0.0340(8) Uani 1.000000 D U .
H1Wc H -0.396(7) 0.718(6) 0.640(4) 0.061(16) Uani 1.000000 D U .
H1Wd H -0.478(4) 0.571(6) 0.588(3) 0.040(14) Uani 1.000000 D U .
O1S_1 O 0.3359(5) 0.3837(5) 0.4590(3) 0.0162(8) Uani 0.500000 D U 1
H1S_1 H 0.418(3) 0.347(5) 0.4639(7) 0.038(16) Uani 0.500000 D U 1
C1S_1 C 0.3140(8) 0.4312(8) 0.5269(4) 0.0170(8) Uani 0.500000 D U 1
H1Sa_1 H 0.1891(8) 0.3974(8) 0.5297(4) 0.026(7) Uani 0.500000 R U 1
H1Sb_1 H 0.3557(8) 0.3740(8) 0.5644(4) 0.029(7) Uani 0.500000 R U 1
H1Sc_1 H 0.3805(8) 0.5584(8) 0.5383(4) 0.018(7) Uani 0.500000 R U 1
O1SB_2 O 0.3201(5) 0.4446(5) 0.5381(3) 0.0170(8) Uani 0.500000 D U 2
H1SB_2 H 0.277(4) 0.521(3) 0.5344(8) 0.036(16) Uani 0.500000 D U 2
C1SB_2 C 0.3357(8) 0.3935(8) 0.4697(4) 0.0162(8) Uani 0.500000 D U 2
H1Sa_2 H 0.4587(8) 0.4531(8) 0.4601(4) 0.022(7) Uani 0.500000 R U 2
H1Sc_2 H 0.2973(8) 0.2669(8) 0.4644(4) 0.021(7) Uani 0.500000 R U 2
H1Sd_2 H 0.2630(8) 0.4216(8) 0.4325(4) 0.026(7) Uani 0.500000 R U 2

loop_
_atom_site_aniso_label
_atom_site_aniso_U_11
_atom_site_aniso_U_22
_atom_site_aniso_U_33
_atom_site_aniso_U_12
_atom_site_aniso_U_13
_atom_site_aniso_U_23
Si1B 0.0148(5) 0.0141(5) 0.0214(5) 0.0047(4) 0.0033(4) 0.0027(4)
Si2B 0.0156(5) 0.0146(5) 0.0208(5) 0.0048(4) 0.0037(4) 0.0030(4)
O3B 0.0189(13) 0.0145(13) 0.0226(13) 0.0059(10) 0.0038(9) 0.0017(9)
O1B 0.0194(15) 0.0200(15) 0.0242(15) 0.0084(12) 0.0052(12) 0.0064(12)
O2B 0.0174(14) 0.0145(12) 0.0293(16) 0.0045(9) 0.0073(12) 0.0055(10)
O8B 0.0189(14) 0.0176(12) 0.0282(16) 0.0031(9) 0.0096(11) 0.0049(9)
O7B 0.0228(15) 0.0307(17) 0.0330(16) 0.0110(12) 0.0053(11) -0.0053(11)
O5B 0.0192(14) 0.0116(13) 0.0253(15) 0.0052(11) 0.0037(11) 0.0011(11)
O6B 0.0170(16) 0.0236(16) 0.0481(19) 0.0080(13) 0.0008(13) 0.0032(14)
O4B 0.0204(15) 0.0217(15) 0.0329(15) 0.0104(12) 0.0030(11) 0.0062(12)
N1B 0.0170(14) 0.0154(13) 0.0214(16) 0.0054(10) 0.0039(10) 0.0043(10)
N2B 0.0229(16) 0.0218(14) 0.0261(16) 0.0083(10) 0.0066(10) 0.0037(9)
C19B 0.0200(19) 0.0193(19) 0.0269(18) 0.0072(14) 0.0060(13) 0.0095(14)
H2B 0.042(15) 0.027(7) 0.049(17) -0.000(4) 0.027(8) -0.004(5)
C5B 0.0148(16) 0.0132(16) 0.0218(17) 0.0048(11) 0.0005(10) 0.0018(11)
C6B 0.0154(16) 0.0145(16) 0.0206(17) 0.0057(12) 0.0029(10) 0.0026(11)
C3B 0.0158(15) 0.0124(15) 0.0234(15) 0.0064(10) 0.0049(9) 0.0027(10)
H3B 0.018(9) 0.013(3) 0.018(8) 0.008(2) 0.003(3) 0.002(2)
C1B 0.0178(17) 0.0192(15) 0.030(2) 0.0073(10) 0.0080(12) 0.0073(11)
C2B 0.0146(15) 0.0150(16) 0.0239(16) 0.0066(9) 0.0052(9) 0.0053(10)
H2Ba 0.017(8) 0.015(3) 0.028(9) 0.008(2) 0.007(3) 0.0058(19)
C4B 0.0169(16) 0.0159(16) 0.0242(17) 0.0077(12) 0.0043(10) 0.0050(11)
C25B 0.0199(18) 0.0193(16) 0.0258(18) 0.0061(11) 0.0053(11) 0.0034(11)
H25B 0.023(8) 0.024(9) 0.029(14) 0.002(4) 0.008(5) -0.002(5)
C24B 0.0193(17) 0.0223(18) 0.0258(18) 0.0063(12) 0.0036(11) 0.0003(12)
H24B 0.037(13) 0.027(4) 0.050(18) -0.002(4) 0.022(8) -0.010(4)
C23B 0.0205(17) 0.0219(16) 0.0275(18) 0.0098(10) 0.0048(10) 0.0023(10)
C22B 0.0161(15) 0.0176(14) 0.0240(17) 0.0046(9) 0.0043(10) 0.0052(9)
C7B 0.023(2) 0.017(2) 0.027(2) 0.0062(17) 0.0024(17) 0.0063(17)
C8B 0.036(3) 0.031(2) 0.028(2) 0.017(2) -0.001(2) -0.0013(19)
C9B 0.032(3) 0.034(3) 0.032(3) 0.014(2) 0.005(2) -0.003(2)
C10B 0.0164(18) 0.0190(17) 0.031(2) 0.0058(12) 0.0062(14) 0.0025(13)
C12B 0.0190(19) 0.0203(18) 0.048(3) 0.0062(14) 0.0067(16) 0.0039(15)
H12a 0.020(9) 0.022(6) 0.051(8) 0.007(3) 0.008(3) 0.006(3)
H12b 0.022(5) 0.027(9) 0.054(9) 0.010(3) 0.009(3) 0.004(4)
H12c 0.025(9) 0.024(8) 0.048(3) 0.009(4) 0.005(2) 0.003(2)
C11B 0.025(2) 0.0203(19) 0.040(3) 0.0081(14) 0.0035(17) 0.0039(15)
H11a 0.022(8) 0.016(8) 0.040(3) 0.007(3) 0.004(2) 0.0051(19)
H11b 0.030(5) 0.027(8) 0.047(8) 0.013(3) 0.008(3) 0.005(3)
H11c 0.027(4) 0.022(4) 0.045(9) 0.0069(19) 0.004(3) 0.004(2)
C13B 0.019(2) 0.020(2) 0.029(2) 0.0087(17) 0.0067(17) 0.0058(18)
C15B 0.029(2) 0.026(2) 0.042(3) 0.0075(19) 0.010(2) 0.005(2)
C14B 0.034(3) 0.045(3) 0.023(2) 0.016(2) 0.0072(19) 0.009(2)
C16B 0.0207(19) 0.0158(18) 0.035(2) 0.0082(13) 0.0053(13) 0.0022(13)
C17B 0.038(2) 0.027(2) 0.041(2) 0.0151(18) 0.0153(16) 0.0055(16)
H17a 0.037(10) 0.027(4) 0.048(9) 0.015(3) 0.016(4) 0.005(3)
H17b 0.038(3) 0.030(6) 0.050(10) 0.014(2) 0.014(2) 0.006(3)
H17c 0.039(8) 0.028(9) 0.041(6) 0.016(4) 0.015(3) 0.006(3)
C18B 0.028(2) 0.020(2) 0.044(2) 0.0117(15) 0.0029(15) 0.0046(15)
H18a 0.029(3) 0.025(6) 0.046(9) 0.011(2) 0.002(2) 0.004(3)
H18b 0.038(10) 0.023(4) 0.049(9) 0.016(3) 0.003(4) 0.003(2)
H18c 0.032(7) 0.028(9) 0.045(5) 0.015(4) 0.005(3) 0.007(3)
C20B 0.015(2) 0.017(2) 0.038(2) 0.0020(16) -0.0027(17) 0.0010(18)
C21B 0.031(3) 0.023(2) 0.060(3) 0.009(2) -0.009(2) 0.005(2)
H1Ba 0.022(9) 0.023(8) 0.030(3) 0.010(3) 0.0070(18) 0.0061(18)
H1Bb 0.019(3) 0.024(9) 0.034(9) 0.009(2) 0.007(2) 0.007(4)
H4Ba 0.021(9) 0.017(3) 0.036(9) 0.010(2) 0.006(4) 0.007(2)
H4Bb 0.018(3) 0.017(9) 0.027(9) 0.008(2) 0.002(2) 0.002(4)
H10B 0.031(11) 0.023(8) 0.032(3) 0.011(4) 0.003(2) 0.0012(19)
H16B 0.022(3) 0.030(11) 0.036(9) 0.0064(19) 0.0050(19) 0.004(4)
H19a 0.028(9) 0.021(13) 0.033(6) 0.007(4) 0.012(3) 0.009(4)
H19b 0.024(5) 0.025(7) 0.029(9) 0.003(3) 0.006(3) 0.010(3)
H4B 0.026(4) 0.06(3) 0.041(13) -0.003(5) 0.001(3) 0.015(6)
Si1 0.0170(5) 0.0174(5) 0.0202(5) 0.0056(4) 0.0035(4) 0.0041(4)
Si2 0.0144(5) 0.0204(5) 0.0242(5) 0.0055(4) 0.0043(4) 0.0034(4)
O3 0.0173(13) 0.0178(13) 0.0222(12) 0.0065(9) 0.0053(8) 0.0044(8)
O1 0.0172(12) 0.0224(12) 0.0271(15) 0.0075(8) 0.0031(9) 0.0048(9)
O2 0.0170(12) 0.0178(13) 0.0280(15) 0.0039(8) 0.0026(9) 0.0030(10)
O8 0.0194(12) 0.0208(14) 0.0309(16) 0.0029(9) 0.0060(9) -0.0015(11)
O7 0.0361(17) 0.0222(15) 0.0334(15) 0.0122(11) 0.0141(10) 0.0021(10)
O5 0.0142(11) 0.0201(12) 0.0260(15) 0.0073(8) 0.0061(9) 0.0038(9)
O6 0.0231(15) 0.0223(14) 0.0489(19) 0.0088(9) 0.0101(13) 0.0102(12)
O4 0.0198(15) 0.0257(15) 0.0297(14) 0.0092(12) 0.0048(10) 0.0061(11)
N2 0.0227(14) 0.0181(15) 0.0260(15) 0.0070(10) 0.0055(9) -0.0004(10)
C5 0.0151(15) 0.0169(15) 0.0249(15) 0.0073(9) 0.0027(8) 0.0029(9)
C6 0.0147(14) 0.0156(15) 0.0258(17) 0.0073(9) 0.0046(9) 0.0031(9)
H6 0.018(9) 0.016(4) 0.029(9) 0.008(3) 0.007(3) 0.004(2)
C3 0.0147(16) 0.0136(14) 0.0243(15) 0.0049(9) 0.0042(9) 0.0044(8)
H3 0.017(3) 0.024(9) 0.028(9) 0.010(2) 0.006(2) 0.007(3)
C1 0.0170(15) 0.0125(15) 0.0305(19) 0.0030(9) 0.0016(10) 0.0015(12)
H1a 0.028(9) 0.016(3) 0.040(9) 0.008(2) 0.005(3) 0.006(2)
H1b 0.020(8) 0.012(9) 0.031(3) 0.004(4) 0.003(2) 0.002(2)
C2 0.0153(16) 0.0145(14) 0.0259(16) 0.0049(9) 0.0037(10) 0.0034(9)
H2a 0.016(3) 0.016(9) 0.031(9) 0.006(2) 0.005(2) 0.005(4)
C4 0.0165(17) 0.0173(16) 0.0257(17) 0.0057(11) 0.0030(10) 0.0045(9)
H4a 0.025(8) 0.022(4) 0.030(8) 0.011(3) 0.006(3) 0.008(2)
H4c 0.018(3) 0.021(9) 0.032(9) 0.007(2) 0.0044(19) 0.005(3)
C23 0.0233(15) 0.0187(15) 0.0268(17) 0.0095(9) 0.0060(9) 0.0035(9)
C24 0.0239(17) 0.0210(15) 0.0301(18) 0.0097(10) 0.0071(10) 0.0021(10)
C25 0.0191(15) 0.0151(16) 0.0309(18) 0.0039(10) 0.0068(9) 0.0008(10)
N1 0.0165(12) 0.0153(12) 0.0238(14) 0.0057(8) 0.0031(8) 0.0018(8)
C22 0.0188(13) 0.0177(13) 0.0243(16) 0.0054(8) 0.0032(8) -0.0002(9)
C7 0.0221(19) 0.038(2) 0.0252(17) 0.0129(13) 0.0077(10) 0.0057(12)
C8 0.036(2) 0.037(2) 0.027(2) 0.0175(17) 0.0025(14) 0.0053(15)
H8a 0.038(9) 0.038(5) 0.033(10) 0.019(3) 0.003(4) 0.005(3)
H8b 0.036(5) 0.037(4) 0.027(10) 0.018(2) 0.002(3) 0.006(2)
H8c 0.043(8) 0.042(10) 0.030(5) 0.021(4) 0.007(3) 0.007(3)
C9 0.058(3) 0.071(3) 0.034(3) 0.0467(18) 0.008(2) 0.005(2)
H9a 0.064(9) 0.078(11) 0.036(5) 0.051(4) 0.012(3) 0.007(3)
H9b 0.063(6) 0.071(4) 0.038(11) 0.044(2) 0.009(3) 0.006(3)
H9c 0.061(7) 0.078(10) 0.036(5) 0.049(4) 0.007(3) 0.005(3)
C10 0.0224(17) 0.0205(16) 0.029(2) 0.0098(10) 0.0038(12) 0.0019(11)
C12 0.0248(19) 0.0201(18) 0.054(3) 0.0082(13) 0.0060(16) 0.0046(15)
H12d 0.027(10) 0.022(5) 0.056(8) 0.010(3) 0.005(4) 0.003(3)
H12e 0.032(10) 0.027(10) 0.055(4) 0.013(4) 0.008(2) 0.007(2)
H12f 0.027(5) 0.024(10) 0.057(9) 0.011(3) 0.005(3) 0.004(4)
C11 0.026(2) 0.028(2) 0.043(3) 0.0140(13) 0.0022(15) 0.0047(17)
H11d 0.030(9) 0.036(9) 0.043(3) 0.017(4) 0.003(2) 0.006(2)
H11e 0.029(9) 0.029(5) 0.049(9) 0.016(3) 0.005(4) 0.004(3)
H11f 0.027(4) 0.030(4) 0.047(10) 0.0130(19) 0.003(3) 0.005(3)
C13 0.025(2) 0.0280(19) 0.0346(19) 0.0072(12) 0.0038(12) -0.0057(11)
H13 0.026(4) 0.032(9) 0.033(9) 0.009(3) 0.004(2) -0.006(3)
C15 0.033(2) 0.030(2) 0.045(3) 0.0077(15) 0.0083(17) -0.0032(14)
H15d 0.034(9) 0.025(9) 0.046(6) 0.005(4) 0.006(3) -0.004(3)
H15e 0.033(10) 0.037(7) 0.049(5) 0.009(3) 0.007(3) -0.008(3)
H15f 0.034(4) 0.030(10) 0.049(10) 0.008(3) 0.010(3) -0.001(4)
C14 0.039(3) 0.050(3) 0.040(2) 0.0167(19) 0.0024(16) 0.0014(16)
H14d 0.042(6) 0.051(4) 0.049(9) 0.017(2) 0.005(3) 0.004(3)
H14e 0.042(4) 0.057(10) 0.048(9) 0.021(3) 0.004(3) 0.002(4)
H14f 0.046(9) 0.053(6) 0.043(5) 0.019(3) 0.002(3) -0.001(3)
C16 0.0204(18) 0.030(2) 0.037(2) 0.0103(11) 0.0088(11) 0.0038(13)
H16 0.024(6) 0.031(3) 0.035(9) 0.0092(18) 0.008(3) 0.003(2)
C18 0.032(2) 0.053(3) 0.046(3) 0.0246(17) 0.0101(16) 0.0121(19)
C17 0.036(3) 0.047(3) 0.042(2) 0.0193(17) 0.0055(16) -0.0080(16)
H17d 0.040(9) 0.052(9) 0.046(6) 0.022(4) 0.004(3) -0.005(3)
H17e 0.039(5) 0.053(10) 0.047(9) 0.023(3) 0.008(3) -0.006(4)
H17f 0.040(6) 0.050(4) 0.055(10) 0.018(2) 0.009(3) -0.004(3)
C20 0.0183(15) 0.0220(14) 0.035(2) 0.0066(8) 0.0072(11) 0.0083(10)
C21 0.0211(17) 0.039(2) 0.063(3) 0.0135(11) 0.0166(13) 0.0248(19)
H21d 0.025(6) 0.039(4) 0.063(7) 0.0132(19) 0.016(3) 0.025(3)
H21e 0.027(7) 0.040(4) 0.065(6) 0.015(2) 0.019(3) 0.025(3)
H21f 0.027(6) 0.044(8) 0.065(4) 0.014(3) 0.0132(19) 0.025(2)
C19 0.0138(16) 0.0206(18) 0.0248(16) 0.0076(10) 0.0019(10) 0.0015(11)
H19c 0.019(8) 0.022(5) 0.027(4) 0.009(3) 0.004(2) 0.001(2)
H19d 0.015(4) 0.021(3) 0.029(7) 0.0073(15) 0.0023(19) 0.0014(17)
H24 0.022(6) 0.019(7) 0.027(12) 0.012(3) 0.005(4) 0.006(4)
H25 0.034(9) 0.031(8) 0.059(15) -0.011(4) 0.027(6) -0.020(6)
H2 0.023(8) 0.018(6) 0.025(14) 0.008(3) 0.004(5) 0.001(4)
H7 0.025(5) 0.041(4) 0.029(10) 0.012(2) 0.009(3) 0.005(2)
H10 0.023(9) 0.021(9) 0.029(3) 0.009(4) 0.0037(18) 0.0012(16)
H18d 0.032(7) 0.054(5) 0.050(8) 0.026(3) 0.012(3) 0.014(3)
H18e 0.034(7) 0.058(12) 0.049(9) 0.027(4) 0.012(4) 0.012(4)
H18f 0.034(8) 0.056(6) 0.047(4) 0.026(3) 0.009(2) 0.010(3)
H4 0.040(14) 0.044(12) 0.039(10) -0.010(6) -0.007(5) 0.018(4)
O1W 0.0271(18) 0.0272(17) 0.054(2) 0.0106(14) 0.0101(17) 0.0014(16)
H1Wa 0.05(4) 0.033(14) 0.055(3) -0.012(16) 0.013(2) -0.001(2)
H1Wb 0.10(4) 0.027(5) 0.059(12) 0.021(8) 0.038(15) 0.002(4)
O1WB 0.0278(18) 0.0232(17) 0.049(2) 0.0088(14) 0.0141(16) 0.0014(15)
H1Wc 0.048(18) 0.053(16) 0.09(3) 0.033(8) -0.012(9) -0.031(10)
H1Wd 0.027(9) 0.04(2) 0.05(2) 0.013(5) 0.014(7) -0.009(9)
O1S_1 0.0158(12) 0.0166(12) 0.0171(15) 0.0080(7) 0.0010(7) 0.0013(7)
H1S_1 0.038(15) 0.037(15) 0.038(15) 0.016(3) 0.0044(12) 0.0042(12)
C1S_1 0.0181(12) 0.0160(12) 0.0176(15) 0.0082(7) 0.0014(7) 0.0020(7)
H1Sa_1 0.020(2) 0.026(10) 0.035(19) 0.0110(16) 0.005(2) 0.010(6)
H1Sb_1 0.027(9) 0.030(9) 0.033(12) 0.013(4) 0.000(4) 0.013(5)
H1Sc_1 0.021(8) 0.017(2) 0.017(17) 0.0085(12) 0.003(5) 0.0024(13)
O1SB_2 0.0181(12) 0.0160(12) 0.0176(15) 0.0082(7) 0.0014(7) 0.0020(7)
H1SB_2 0.036(15) 0.036(15) 0.036(15) 0.016(3) 0.0042(12) 0.0041(12)
C1SB_2 0.0158(12) 0.0166(12) 0.0171(15) 0.0080(7) 0.0010(7) 0.0013(7)
H1Sa_2 0.017(3) 0.022(9) 0.028(18) 0.0094(17) 0.004(2) 0.006(6)
H1Sc_2 0.023(9) 0.018(2) 0.023(18) 0.0096(13) 0.003(5) 0.0019(14)
H1Sd_2 0.024(7) 0.027(10) 0.028(12) 0.013(4) -0.003(4) 0.006(5)

loop_
_atom_type_symbol
_atom_type_scat_dispersion_real
_atom_type_scat_dispersion_imag
_atom_type_scat_source
_atom_type_scat_dispersion_source
C 0.01920 0.00962 'NoSpherA2: Chem.Sci. 2021, DOI:10.1039/D0SC05526C' 'Henke, Gullikson and Davis, At. Data and Nucl. Data Tables, 1993, 54, 2'
H 0.00000 0.00000 'NoSpherA2: Chem.Sci. 2021, DOI:10.1039/D0SC05526C' 'Henke, Gullikson and Davis, At. Data and Nucl. Data Tables, 1993, 54, 2'
N 0.03256 0.01839 'NoSpherA2: Chem.Sci. 2021, DOI:10.1039/D0SC05526C' 'Henke, Gullikson and Davis, At. Data and Nucl. Data Tables, 1993, 54, 2'
O 0.05239 0.03377 'NoSpherA2: Chem.Sci. 2021, DOI:10.1039/D0SC05526C' 'Henke, Gullikson and Davis, At. Data and Nucl. Data Tables, 1993, 54, 2'
Si 0.25539 0.32544 'NoSpherA2: Chem.Sci. 2021, DOI:10.1039/D0SC05526C' 'Henke, Gullikson and Davis, At. Data and Nucl. Data Tables, 1993, 54, 2'

loop_
_exptl_crystal_face_index_h
_exptl_crystal_face_index_k
_exptl_crystal_face_index_l
_exptl_crystal_face_perp_dist
0 0 1 0.0395
1 0 0 0.1143
1 -1 1 0.0900
4 -4 9 0.0761
-4 4 -9 0.0538
-1 -5 4 0.1221
0 0 -12 0.0223
-5 5 -1 0.0712
-5 -1 3 0.1037
2 2 7 0.0949
-2 -2 -7 0.0949
5 -5 -4 0.0925
-5 5 4 0.0691
0 -2 12 0.0472
1 -1 -12 0.0395
1 -2 -12 0.0352
1 -2 12 0.0481
-1 2 -12 0.0372
1 5 0 0.1036
-2 2 12 0.0370
-2 0 12 0.0392
-2 2 -12 0.0310
-2 0 -11 0.0426
0 1 -12 0.0348
-5 4 -5 0.0615
1 -1 12 0.0386

loop_
_geom_angle_atom_site_label_1
_geom_angle_atom_site_label_2
_geom_angle_atom_site_label_3
_geom_angle
_geom_angle_site_symmetry_1
_geom_angle_site_symmetry_3
_geom_angle_publ_flag
O1B Si1B O3B 109.68(13) . . ?
C7B Si1B O3B 103.25(16) . . ?
C7B Si1B O1B 109.42(16) . . ?
C10B Si1B O3B 110.07(16) . . ?
C10B Si1B O1B 108.00(15) . . ?
C10B Si1B C7B 116.28(18) . . ?
O2B Si2B O1B 109.46(13) . . ?
C13B Si2B O1B 108.04(16) . . ?
C13B Si2B O2B 108.31(16) . . ?
C16B Si2B O1B 111.38(16) . . ?
C16B Si2B O2B 103.92(17) . . ?
C16B Si2B C13B 115.54(18) . . ?
C3B O3B Si1B 120.8(2) . . ?
Si2B O1B Si1B 153.50(18) . . ?
C1B O2B Si2B 122.8(3) . . ?
C20B O5B C6B 116.2(3) . . ?
H4B O4B C19B 116(4) . . ?
C25B N1B C5B 122.0(3) . . ?
C22B N1B C5B 117.7(3) . . ?
C22B N1B C25B 120.0(3) . . ?
C23B N2B H2B 120(3) . . ?
C22B N2B H2B 113(3) . . ?
C22B N2B C23B 126.9(3) . . ?
C5B C19B O4B 111.7(3) . . ?
H19a C19B O4B 114(2) . . ?
H19a C19B C5B 103(2) . . ?
H19b C19B O4B 108(2) . . ?
H19b C19B C5B 111(2) . . ?
H19b C19B H19a 109(3) . . ?
C19B C5B N1B 108.6(3) . . ?
C6B C5B N1B 109.8(3) . . ?
C6B C5B C19B 112.6(3) . . ?
C4B C5B N1B 113.9(3) . . ?
C4B C5B C19B 108.0(3) . . ?
C4B C5B C6B 104.0(3) . . ?
C5B C6B O5B 108.9(3) . . ?
C3B C6B O5B 110.4(3) . . ?
C3B C6B C5B 104.1(3) . . ?
H6B C6B O5B 110(3) . . ?
H6B C6B C5B 112(3) . . ?
H6B C6B C3B 111(3) . . ?
C6B C3B O3B 113.9(3) . . ?
H3B C3B O3B 108(2) . . ?
H3B C3B C6B 105(2) . . ?
C2B C3B O3B 115.0(3) . . ?
C2B C3B C6B 102.8(3) . . ?
C2B C3B H3B 112(2) . . ?
C2B C1B O2B 112.0(3) . . ?
H1Ba C1B O2B 104(2) . . ?
H1Ba C1B C2B 115(2) . . ?
H1Bb C1B O2B 108(2) . . ?
H1Bb C1B C2B 109(2) . . ?
H1Bb C1B H1Ba 108(3) . . ?
C1B C2B C3B 114.7(3) . . ?
H2Ba C2B C3B 109(2) . . ?
H2Ba C2B C1B 107(2) . . ?
C4B C2B C3B 98.8(3) . . ?
C4B C2B C1B 115.5(3) . . ?
C4B C2B H2Ba 111(2) . . ?
C2B C4B C5B 103.0(3) . . ?
H4Ba C4B C5B 110(2) . . ?
H4Ba C4B C2B 104(2) . . ?
H4Bb C4B C5B 114(2) . . ?
H4Bb C4B C2B 110(2) . . ?
H4Bb C4B H4Ba 114(3) . . ?
H25B C25B N1B 114(2) . . ?
C24B C25B N1B 124.0(4) . . ?
C24B C25B H25B 122(2) . . ?
H24B C24B C25B 118(3) . . ?
C23B C24B C25B 118.3(4) . . ?
C23B C24B H24B 123(3) . . ?
N2B C23B O7B 120.2(4) . . ?
C24B C23B O7B 125.4(4) . . ?
C24B C23B N2B 114.4(4) . . ?
N1B C22B O8B 122.6(4) . . ?
N2B C22B O8B 121.3(3) . . ?
N2B C22B N1B 116.1(3) . . ?
H7B C7B Si1B 107.36(12) . . ?
C8B C7B Si1B 113.2(3) . . ?
C8B C7B H7B 107.4(2) . . ?
C9B C7B Si1B 110.9(3) . . ?
C9B C7B H7B 107.4(2) . . ?
C9B C7B C8B 110.4(4) . . ?
H8Ba C8B C7B 109.5 . . ?
H8Bb C8B C7B 109.5 . . ?
H8Bb C8B H8Ba 109.5 . . ?
H8Bc C8B C7B 109.5 . . ?
H8Bc C8B H8Ba 109.5 . . ?
H8Bc C8B H8Bb 109.5 . . ?
H9Ba C9B C7B 109.5 . . ?
H9Bb C9B C7B 109.5 . . ?
H9Bb C9B H9Ba 109.5 . . ?
H9Bc C9B C7B 109.5 . . ?
H9Bc C9B H9Ba 109.5 . . ?
H9Bc C9B H9Bb 109.5 . . ?
C12B C10B Si1B 111.3(3) . . ?
C11B C10B Si1B 114.9(3) . . ?
C11B C10B C12B 111.0(3) . . ?
H10B C10B Si1B 101(2) . . ?
H10B C10B C12B 109(2) . . ?
H10B C10B C11B 110(2) . . ?
H12a C12B C10B 109.5 . . ?
H12b C12B C10B 109.5 . . ?
H12b C12B H12a 109.5 . . ?
H12c C12B C10B 109.5 . . ?
H12c C12B H12a 109.5 . . ?
H12c C12B H12b 109.5 . . ?
H11a C11B C10B 109.5 . . ?
H11b C11B C10B 109.5 . . ?
H11b C11B H11a 109.5 . . ?
H11c C11B C10B 109.5 . . ?
H11c C11B H11a 109.5 . . ?
H11c C11B H11b 109.5 . . ?
C15B C13B Si2B 111.9(3) . . ?
C14B C13B Si2B 115.0(3) . . ?
C14B C13B C15B 110.7(3) . . ?
H13B C13B Si2B 110(3) . . ?
H13B C13B C15B 103(3) . . ?
H13B C13B C14B 105(3) . . ?
H15a C15B C13B 109.5 . . ?
H15b C15B C13B 109.5 . . ?
H15b C15B H15a 109.5 . . ?
H15c C15B C13B 109.5 . . ?
H15c C15B H15a 109.5 . . ?
H15c C15B H15b 109.5 . . ?
H14a C14B C13B 109.5 . . ?
H14b C14B C13B 109.5 . . ?
H14b C14B H14a 109.5 . . ?
H14c C14B C13B 109.5 . . ?
H14c C14B H14a 109.5 . . ?
H14c C14B H14b 109.5 . . ?
C17B C16B Si2B 110.7(3) . . ?
C18B C16B Si2B 113.8(3) . . ?
C18B C16B C17B 110.4(3) . . ?
H16B C16B Si2B 102(2) . . ?
H16B C16B C17B 107(3) . . ?
H16B C16B C18B 113(3) . . ?
H17a C17B C16B 109.5 . . ?
H17b C17B C16B 109.5 . . ?
H17b C17B H17a 109.5 . . ?
H17c C17B C16B 109.5 . . ?
H17c C17B H17a 109.5 . . ?
H17c C17B H17b 109.5 . . ?
H18a C18B C16B 109.5 . . ?
H18b C18B C16B 109.5 . . ?
H18b C18B H18a 109.5 . . ?
H18c C18B C16B 109.5 . . ?
H18c C18B H18a 109.5 . . ?
H18c C18B H18b 109.5 . . ?
O6B C20B O5B 124.5(3) . . ?
C21B C20B O5B 111.0(3) . . ?
C21B C20B O6B 124.5(4) . . ?
H21a C21B C20B 109.5 . . ?
H21b C21B C20B 109.5 . . ?
H21b C21B H21a 109.5 . . ?
H21c C21B C20B 109.5 . . ?
H21c C21B H21a 109.5 . . ?
H21c C21B H21b 109.5 . . ?
O1 Si1 O3 109.20(13) . . ?
C7 Si1 O3 104.06(17) . . ?
C7 Si1 O1 110.34(17) . . ?
C10 Si1 O3 109.90(17) . . ?
C10 Si1 O1 107.84(16) . . ?
C10 Si1 C7 115.4(2) . . ?
O2 Si2 O1 109.34(13) . . ?
C13 Si2 O1 107.33(17) . . ?
C13 Si2 O2 109.57(18) . . ?
C16 Si2 O1 112.11(17) . . ?
C16 Si2 O2 103.21(18) . . ?
C16 Si2 C13 115.1(2) . . ?
C3 O3 Si1 121.3(2) . . ?
Si2 O1 Si1 154.47(18) . . ?
C1 O2 Si2 123.9(3) . . ?
C20 O5 C6 117.0(3) . . ?
H4 O4 C19 117(4) . . ?
C22 N2 C23 127.0(3) . . ?
H2 N2 C23 114(3) . . ?
H2 N2 C22 119(3) . . ?
C4 C5 C6 104.7(3) . . ?
N1 C5 C6 109.6(3) . . ?
N1 C5 C4 113.7(3) . . ?
C19 C5 C6 113.6(3) . . ?
C19 C5 C4 107.8(3) . . ?
C19 C5 N1 107.5(3) . . ?
C5 C6 O5 109.1(3) . . ?
H6 C6 O5 111.29(18) . . ?
H6 C6 C5 111.3(2) . . ?
C3 C6 O5 109.3(3) . . ?
C3 C6 C5 104.3(3) . . ?
C3 C6 H6 111.3(2) . . ?
C6 C3 O3 113.8(3) . . ?
H3 C3 O3 108.15(19) . . ?
H3 C3 C6 108.1(2) . . ?
C2 C3 O3 115.1(3) . . ?
C2 C3 C6 103.1(3) . . ?
C2 C3 H3 108.15(19) . . ?
H1a C1 O2 109.26(18) . . ?
H1b C1 O2 109.3(2) . . ?
H1b C1 H1a 107.9 . . ?
C2 C1 O2 111.8(3) . . ?
C2 C1 H1a 109.3(2) . . ?
C2 C1 H1b 109.3(2) . . ?
C1 C2 C3 115.3(3) . . ?
H2a C2 C3 108.35(19) . . ?
H2a C2 C1 108.4(2) . . ?
C4 C2 C3 98.8(3) . . ?
C4 C2 C1 117.0(3) . . ?
C4 C2 H2a 108.4(2) . . ?
C2 C4 C5 103.1(3) . . ?
H4a C4 C5 111.1(2) . . ?
H4a C4 C2 111.1(2) . . ?
H4c C4 C5 111.1(2) . . ?
H4c C4 C2 111.1(2) . . ?
H4c C4 H4a 109.1 . . ?
N2 C23 O7 120.4(3) . . ?
C24 C23 O7 125.5(4) . . ?
C24 C23 N2 114.1(4) . . ?
C25 C24 C23 119.0(4) . . ?
H24 C24 C23 115(2) . . ?
H24 C24 C25 126(2) . . ?
N1 C25 C24 123.8(4) . . ?
H25 C25 C24 123(2) . . ?
H25 C25 N1 113(3) . . ?
C25 N1 C5 122.6(3) . . ?
C22 N1 C5 117.8(3) . . ?
C22 N1 C25 119.4(3) . . ?
N2 C22 O8 121.1(3) . . ?
N1 C22 O8 122.4(4) . . ?
N1 C22 N2 116.5(3) . . ?
C8 C7 Si1 114.1(3) . . ?
C9 C7 Si1 111.0(3) . . ?
C9 C7 C8 109.9(4) . . ?
H7 C7 Si1 106(2) . . ?
H7 C7 C8 111(2) . . ?
H7 C7 C9 105(2) . . ?
H8a C8 C7 109.5 . . ?
H8b C8 C7 109.5 . . ?
H8b C8 H8a 109.5 . . ?
H8c C8 C7 109.5 . . ?
H8c C8 H8a 109.5 . . ?
H8c C8 H8b 109.5 . . ?
H9a C9 C7 109.5 . . ?
H9b C9 C7 109.5 . . ?
H9b C9 H9a 109.5 . . ?
H9c C9 C7 109.5 . . ?
H9c C9 H9a 109.5 . . ?
H9c C9 H9b 109.5 . . ?
C12 C10 Si1 111.5(3) . . ?
C11 C10 Si1 114.2(3) . . ?
C11 C10 C12 111.1(3) . . ?
H10 C10 Si1 106(2) . . ?
H10 C10 C12 104(2) . . ?
H10 C10 C11 110(2) . . ?
H12d C12 C10 109.5 . . ?
H12e C12 C10 109.5 . . ?
H12e C12 H12d 109.5 . . ?
H12f C12 C10 109.5 . . ?
H12f C12 H12d 109.5 . . ?
H12f C12 H12e 109.5 . . ?
H11d C11 C10 109.5 . . ?
H11e C11 C10 109.5 . . ?
H11e C11 H11d 109.5 . . ?
H11f C11 C10 109.5 . . ?
H11f C11 H11d 109.5 . . ?
H11f C11 H11e 109.5 . . ?
H13 C13 Si2 106.25(14) . . ?
C15 C13 Si2 112.9(3) . . ?
C15 C13 H13 106.2(3) . . ?
C14 C13 Si2 114.0(3) . . ?
C14 C13 H13 106.2(3) . . ?
C14 C13 C15 110.5(4) . . ?
H15d C15 C13 109.5 . . ?
H15e C15 C13 109.5 . . ?
H15e C15 H15d 109.5 . . ?
H15f C15 C13 109.5 . . ?
H15f C15 H15d 109.5 . . ?
H15f C15 H15e 109.5 . . ?
H14d C14 C13 109.5 . . ?
H14e C14 C13 109.5 . . ?
H14e C14 H14d 109.5 . . ?
H14f C14 C13 109.5 . . ?
H14f C14 H14d 109.5 . . ?
H14f C14 H14e 109.5 . . ?
H16 C16 Si2 106.87(13) . . ?
C18 C16 Si2 114.9(3) . . ?
C18 C16 H16 106.9(2) . . ?
C17 C16 Si2 110.5(3) . . ?
C17 C16 H16 106.9(3) . . ?
C17 C16 C18 110.4(4) . . ?
H18d C18 C16 109(3) . . ?
H18e C18 C16 110(3) . . ?
H18e C18 H18d 112(4) . . ?
H18f C18 C16 113(3) . . ?
H18f C18 H18d 98(4) . . ?
H18f C18 H18e 115(4) . . ?
H17d C17 C16 109.5 . . ?
H17e C17 C16 109.5 . . ?
H17e C17 H17d 109.5 . . ?
H17f C17 C16 109.5 . . ?
H17f C17 H17d 109.5 . . ?
H17f C17 H17e 109.5 . . ?
O6 C20 O5 124.4(4) . . ?
C21 C20 O5 112.3(3) . . ?
C21 C20 O6 123.3(4) . . ?
H21d C21 C20 109.5 . . ?
H21e C21 C20 109.5 . . ?
H21e C21 H21d 109.5 . . ?
H21f C21 C20 109.5 . . ?
H21f C21 H21d 109.5 . . ?
H21f C21 H21e 109.5 . . ?
C5 C19 O4 112.9(3) . . ?
H19c C19 O4 109.00(19) . . ?
H19c C19 C5 109.0(2) . . ?
H19d C19 O4 109.00(18) . . ?
H19d C19 C5 109.00(19) . . ?
H19d C19 H19c 107.787076690(16) . . ?
H1Wb O1W H1Wa 115(4) . . ?
H1Wd O1WB H1Wc 106(3) . . ?
C1S_1 O1S_1 H1S_1 107.5(7) . . ?
H1Sa_1 C1S_1 O1S_1 109.5 . . ?
H1Sb_1 C1S_1 O1S_1 109.5 . . ?
H1Sb_1 C1S_1 H1Sa_1 109.5 . . ?
H1Sc_1 C1S_1 O1S_1 109.5 . . ?
H1Sc_1 C1S_1 H1Sa_1 109.5 . . ?
H1Sc_1 C1S_1 H1Sb_1 109.5 . . ?
C1SB_2 O1SB_2 H1SB_2 107.7(7) . . ?
H1Sa_2 C1SB_2 O1SB_2 109.5 . . ?
H1Sc_2 C1SB_2 O1SB_2 109.5 . . ?
H1Sc_2 C1SB_2 H1Sa_2 109.5 . . ?
H1Sd_2 C1SB_2 O1SB_2 109.5 . . ?
H1Sd_2 C1SB_2 H1Sa_2 109.5 . . ?
H1Sd_2 C1SB_2 H1Sc_2 109.5 . . ?

loop_
_geom_bond_atom_site_label_1
_geom_bond_atom_site_label_2
_geom_bond_distance
_geom_bond_site_symmetry_2
_geom_bond_publ_flag
Si1B O3B 1.651(3) . ?
Si1B O1B 1.635(3) . ?
Si1B C7B 1.869(4) . ?
Si1B C10B 1.875(4) . ?
Si2B O1B 1.634(3) . ?
Si2B O2B 1.653(3) . ?
Si2B C13B 1.872(4) . ?
Si2B C16B 1.867(4) . ?
O3B C3B 1.414(4) . ?
O2B C1B 1.412(4) . ?
O8B C22B 1.226(4) . ?
O7B C23B 1.230(5) . ?
O5B C6B 1.428(4) . ?
O5B C20B 1.352(4) . ?
O6B C20B 1.198(5) . ?
O4B C19B 1.439(5) . ?
O4B H4B 0.9550(17) . ?
N1B C5B 1.496(5) . ?
N1B C25B 1.366(5) . ?
N1B C22B 1.379(5) . ?
N2B H2B 0.982(3) . ?
N2B C23B 1.384(5) . ?
N2B C22B 1.366(5) . ?
C19B C5B 1.533(5) . ?
C19B H19a 1.14(4) . ?
C19B H19b 1.10(4) . ?
C5B C6B 1.578(5) . ?
C5B C4B 1.542(5) . ?
C6B C3B 1.534(5) . ?
C6B H6B 1.16(6) . ?
C3B H3B 1.11(4) . ?
C3B C2B 1.535(5) . ?
C1B C2B 1.515(5) . ?
C1B H1Ba 1.11(5) . ?
C1B H1Bb 1.19(4) . ?
C2B H2Ba 1.03(4) . ?
C2B C4B 1.526(6) . ?
C4B H4Ba 1.14(4) . ?
C4B H4Bb 1.12(4) . ?
C25B H25B 1.11(4) . ?
C25B C24B 1.352(6) . ?
C24B H24B 1.01(5) . ?
C24B C23B 1.449(6) . ?
C7B H7B 1.0000 . ?
C7B C8B 1.530(6) . ?
C7B C9B 1.519(6) . ?
C8B H8Ba 1.08(3) . ?
C8B H8Bb 1.08(3) . ?
C8B H8Bc 1.08(3) . ?
C9B H9Ba 1.10(3) . ?
C9B H9Bb 1.10(3) . ?
C9B H9Bc 1.10(3) . ?
C10B C12B 1.529(5) . ?
C10B C11B 1.530(6) . ?
C10B H10B 1.16(5) . ?
C12B H12a 1.06(3) . ?
C12B H12b 1.06(3) . ?
C12B H12c 1.06(3) . ?
C11B H11a 0.9800 . ?
C11B H11b 0.9800 . ?
C11B H11c 0.9800 . ?
C13B C15B 1.535(5) . ?
C13B C14B 1.525(6) . ?
C13B H13B 1.07(5) . ?
C15B H15a 1.06(3) . ?
C15B H15b 1.06(3) . ?
C15B H15c 1.06(3) . ?
C14B H14a 1.08(3) . ?
C14B H14b 1.08(3) . ?
C14B H14c 1.08(3) . ?
C16B C17B 1.542(6) . ?
C16B C18B 1.526(6) . ?
C16B H16B 1.09(5) . ?
C17B H17a 1.08(3) . ?
C17B H17b 1.08(3) . ?
C17B H17c 1.08(3) . ?
C18B H18a 1.08(3) . ?
C18B H18b 1.08(3) . ?
C18B H18c 1.08(3) . ?
C20B C21B 1.496(6) . ?
C21B H21a 1.06(3) . ?
C21B H21b 1.06(3) . ?
C21B H21c 1.06(3) . ?
Si1 O3 1.650(3) . ?
Si1 O1 1.644(3) . ?
Si1 C7 1.858(4) . ?
Si1 C10 1.871(4) . ?
Si2 O1 1.626(3) . ?
Si2 O2 1.646(3) . ?
Si2 C13 1.876(4) . ?
Si2 C16 1.870(4) . ?
O3 C3 1.404(4) . ?
O2 C1 1.425(5) . ?
O8 C22 1.238(5) . ?
O7 C23 1.225(5) . ?
O5 C6 1.440(4) . ?
O5 C20 1.335(5) . ?
O6 C20 1.213(5) . ?
O4 C19 1.429(5) . ?
O4 H4 0.9550(17) . ?
N2 C23 1.391(5) . ?
N2 C22 1.365(5) . ?
N2 H2 0.9819(15) . ?
C5 C6 1.563(5) . ?
C5 C4 1.542(5) . ?
C5 N1 1.497(5) . ?
C5 C19 1.532(5) . ?
C6 H6 1.11(4) . ?
C6 C3 1.539(5) . ?
C3 H3 1.12(4) . ?
C3 C2 1.540(5) . ?
C1 H1a 1.09(3) . ?
C1 H1b 1.09(3) . ?
C1 C2 1.511(5) . ?
C2 H2a 1.19(4) . ?
C2 C4 1.531(6) . ?
C4 H4a 0.9900 . ?
C4 H4c 0.9900 . ?
C23 C24 1.442(6) . ?
C24 C25 1.356(6) . ?
C24 H24 1.08(4) . ?
C25 N1 1.376(5) . ?
C25 H25 1.07(5) . ?
N1 C22 1.382(5) . ?
C7 C8 1.532(6) . ?
C7 C9 1.538(6) . ?
C7 H7 1.20(5) . ?
C8 H8a 1.07(3) . ?
C8 H8b 1.07(3) . ?
C8 H8c 1.07(3) . ?
C9 H9a 1.11(3) . ?
C9 H9b 1.11(3) . ?
C9 H9c 1.11(3) . ?
C10 C12 1.533(5) . ?
C10 C11 1.536(6) . ?
C10 H10 1.09(5) . ?
C12 H12d 1.11(3) . ?
C12 H12e 1.11(3) . ?
C12 H12f 1.11(3) . ?
C11 H11d 1.06(3) . ?
C11 H11e 1.06(3) . ?
C11 H11f 1.06(3) . ?
C13 H13 1.09(5) . ?
C13 C15 1.514(6) . ?
C13 C14 1.535(7) . ?
C15 H15d 1.15(3) . ?
C15 H15e 1.15(3) . ?
C15 H15f 1.15(3) . ?
C14 H14d 0.9800 . ?
C14 H14e 0.9800 . ?
C14 H14f 0.9800 . ?
C16 H16 1.08(5) . ?
C16 C18 1.525(7) . ?
C16 C17 1.531(6) . ?
C18 H18d 1.09(6) . ?
C18 H18e 1.21(5) . ?
C18 H18f 1.00(6) . ?
C17 H17d 1.09(3) . ?
C17 H17e 1.09(3) . ?
C17 H17f 1.09(3) . ?
C20 C21 1.489(6) . ?
C21 H21d 1.12(3) . ?
C21 H21e 1.12(3) . ?
C21 H21f 1.12(3) . ?
C19 H19c 1.09(3) . ?
C19 H19d 1.09(3) . ?
O1W H1Wa 0.952(16) . ?
O1W H1Wb 0.948(16) . ?
O1WB H1Wc 0.960(16) . ?
O1WB H1Wd 0.955(16) . ?
O1S_1 H1S_1 0.9751(17) . ?
O1S_1 C1S_1 1.424(3) . ?
C1S_1 H1Sa_1 1.0830 . ?
C1S_1 H1Sb_1 1.0830 . ?
C1S_1 H1Sc_1 1.0830 . ?
O1SB_2 H1SB_2 0.9752(17) . ?
O1SB_2 C1SB_2 1.423(3) . ?
C1SB_2 H1Sa_2 1.0830 . ?
C1SB_2 H1Sc_2 1.0830 . ?
C1SB_2 H1Sd_2 1.0830 . ?

loop_
_geom_hbond_atom_site_label_D
_geom_hbond_atom_site_label_H
_geom_hbond_atom_site_label_A
_geom_hbond_distance_DH
_geom_hbond_distance_HA
_geom_hbond_distance_DA
_geom_hbond_angle_DHA
_geom_hbond_site_symmetry_A
N2B H2B O1WB 0.982(3) 1.833(6) 2.805(4) 170(3) .
O4B H4B O8 0.9550(17) 1.86(3) 2.748(4) 153(6) 1_565
N2 H2 O1W 0.9819(15) 1.829(4) 2.811(4) 178(4) .
O4 H4 O8B 0.9550(17) 1.811(17) 2.747(4) 166(6) 1_655
O1W H1Wb O1S_1 0.948(16) 1.93(2) 2.865(6) 167(6) 1_545
O1WB H1Wc O6 0.960(16) 1.96(3) 2.857(4) 155(5) 1_465
O1WB H1Wd O1SB_2 0.955(16) 1.888(19) 2.839(6) 174(6) 1_455
O1S_1 H1S_1 O4 0.9751(17) 1.753(3) 2.682(5) 158.0(12) .
O1SB_2 H1SB_2 O4B 0.9752(17) 1.753(3) 2.672(5) 155.6(12) .

loop_
_geom_torsion_atom_site_label_1
_geom_torsion_atom_site_label_2
_geom_torsion_atom_site_label_3
_geom_torsion_atom_site_label_4
_geom_torsion
_geom_torsion_site_symmetry_1
_geom_torsion_site_symmetry_2
_geom_torsion_site_symmetry_3
_geom_torsion_site_symmetry_4
_geom_torsion_publ_flag
Si1B O3B C3B C6B 130.8(3) . . . . ?
Si1B O3B C3B C2B -110.8(3) . . . . ?
Si1B O1B Si2B O2B -2.4(4) . . . . ?
Si1B O1B Si2B C13B 115.3(4) . . . . ?
Si1B O1B Si2B C16B -116.8(4) . . . . ?
Si2B O2B C1B C2B -110.6(3) . . . . ?
O3B C3B C6B O5B 39.5(3) . . . . ?
O3B C3B C6B C5B 156.3(3) . . . . ?
O3B C3B C2B C1B 62.5(3) . . . . ?
O3B C3B C2B C4B -174.1(3) . . . . ?
O2B C1B C2B C3B 54.3(4) . . . . ?
O2B C1B C2B C4B -59.7(4) . . . . ?
O8B C22B N1B C5B -1.3(5) . . . . ?
O8B C22B N1B C25B -175.5(4) . . . . ?
O8B C22B N2B C23B 179.1(4) . . . . ?
O7B C23B N2B C22B 177.5(4) . . . . ?
O7B C23B C24B C25B -176.7(4) . . . . ?
O5B C6B C5B N1B -120.8(3) . . . . ?
O5B C6B C5B C19B 0.3(3) . . . . ?
O5B C6B C5B C4B 116.9(3) . . . . ?
O5B C6B C3B C2B -85.5(3) . . . . ?
O4B C19B C5B N1B -44.3(3) . . . . ?
O4B C19B C5B C6B -166.1(3) . . . . ?
O4B C19B C5B C4B 79.7(3) . . . . ?
N1B C5B C6B C3B 121.4(3) . . . . ?
N1B C5B C4B C2B -149.6(3) . . . . ?
N1B C25B C24B C23B 0.4(5) . . . . ?
N1B C22B N2B C23B -2.1(5) . . . . ?
N2B C23B C24B C25B 3.1(4) . . . . ?
C19B C5B C6B C3B -117.5(3) . . . . ?
C19B C5B C4B C2B 89.8(3) . . . . ?
C5B C6B C3B C2B 31.2(3) . . . . ?
C5B C4B C2B C3B 49.1(3) . . . . ?
C5B C4B C2B C1B 172.0(3) . . . . ?
C6B C3B C2B C1B -173.2(3) . . . . ?
C6B C3B C2B C4B -49.7(3) . . . . ?
Si1 O3 C3 C6 131.6(3) . . . . ?
Si1 O3 C3 C2 -109.7(3) . . . . ?
Si1 O1 Si2 O2 2.0(5) . . . . ?
Si1 O1 Si2 C13 120.8(5) . . . . ?
Si1 O1 Si2 C16 -111.8(5) . . . . ?
Si2 O2 C1 C2 -108.8(3) . . . . ?
O3 C3 C6 O5 39.4(3) . . . . ?
O3 C3 C6 C5 156.0(3) . . . . ?
O3 C3 C2 C1 61.3(3) . . . . ?
O3 C3 C2 C4 -173.1(3) . . . . ?
O2 C1 C2 C3 55.4(4) . . . . ?
O2 C1 C2 C4 -60.2(4) . . . . ?
O8 C22 N2 C23 178.7(4) . . . . ?
O8 C22 N1 C5 -0.6(5) . . . . ?
O8 C22 N1 C25 -176.7(4) . . . . ?
O7 C23 N2 C22 178.5(4) . . . . ?
O7 C23 C24 C25 -176.9(4) . . . . ?
O5 C6 C5 C4 116.0(3) . . . . ?
O5 C6 C5 N1 -121.7(3) . . . . ?
O5 C6 C5 C19 -1.4(3) . . . . ?
O5 C6 C3 C2 -86.0(3) . . . . ?
O4 C19 C5 C6 -164.5(3) . . . . ?
O4 C19 C5 C4 79.9(3) . . . . ?
O4 C19 C5 N1 -43.0(3) . . . . ?
N2 C23 C24 C25 2.2(4) . . . . ?
N2 C22 N1 C5 -178.9(3) . . . . ?
N2 C22 N1 C25 5.1(4) . . . . ?
C5 C6 C3 C2 30.6(3) . . . . ?
C5 C4 C2 C3 47.9(3) . . . . ?
C5 C4 C2 C1 172.4(3) . . . . ?
C5 N1 C25 C24 -179.6(4) . . . . ?
C6 C3 C2 C1 -174.1(3) . . . . ?
C6 C3 C2 C4 -48.5(3) . . . . ?
C23 C24 C25 N1 -0.1(5) . . . . ?
C24 C25 N1 C22 -3.8(5) . . . . ?

loop_
_restr_distance_atom_site_label_1
_restr_distance_atom_site_label_2
_restr_distance_site_symmetry_2
_restr_distance_target
_restr_distance_target_weight_param
_restr_distance_diff
O4B H4B 1 0.9550 0.0020 0.0000
N2B H2B 1 0.9750 0.0100 -0.0071
O4 H4 1 0.9550 0.0020 -0.0000
N2 H2 1 0.9820 0.0020 0.0001
O1W H1Wa 1 0.9550 0.0200 0.0031
H1Wb O1W 1 0.9550 0.0200 0.0070
H1Wb H1Wa 1 1.5550 0.0400 -0.0485
O1WB H1Wd 1 0.9550 0.0200 0.0005
H1Wc O1WB 1 0.9550 0.0200 -0.0054
H1Wc H1Wd 1 1.5550 0.0400 0.0296
H1S_1 O4 1 1.7500 0.0100 -0.0030
H1S_1 O1S_1 1 0.9750 0.0020 -0.0001
H1S_1 C1S_1 1 1.9560 0.0100 0.0037
H1SB_2 O1SB_2 1 0.9750 0.0020 -0.0002
H1SB_2 C1SB_2 1 1.9560 0.0100 0.0015

loop_
_restr_equal_distance_atom_site_label_1
_restr_equal_distance_atom_site_label_2
_restr_equal_distance_site_symmetry_2
_restr_equal_distance_class_id
O4B H1SB_2 1 3
N2B H2B 1 1
O4 H1S_1 1 3
N2 H2 1 1
O1W H2 1 2
O1WB H2B 1 2
O1S_1 C1S_1 1 4
O1SB_2 C1SB_2 1 4

loop_
_restr_equal_distance_class_class_id
_restr_equal_distance_class_target_weight_param
_restr_equal_distance_class_average
_restr_equal_distance_class_esd
_restr_equal_distance_class_diff_max
1 0.0020 0.9820 0.0001 0.0001
2 0.0040 1.8314 0.0021 0.0021
3 0.0020 1.7532 0.0003 0.0003
4 0.0020 1.4236 0.0003 0.0003

loop_
_restr_U_iso_atom_site_label
_restr_U_iso_weight_param
H1S_1 0.0020
C1S_1 0.0020
H1SB_2 0.0020
C1SB_2 0.0020

loop_
_restr_U_similar_atom_site_label_1
_restr_U_similar_atom_site_label_2
_restr_U_similar_weight_param
Si1B O3B 0.0400
Si1B O1B 0.0400
Si1B C7B 0.0400
Si1B C10B 0.0400
Si2B O1B 0.0400
Si2B O2B 0.0400
Si2B C13B 0.0400
Si2B C16B 0.0400
O3B C3B 0.0400
O2B C1B 0.0400
O8B C22B 0.0800
O7B C23B 0.0800
O5B C6B 0.0400
O5B C20B 0.0400
O6B C20B 0.0800
O4B C19B 0.0400
O4B H4B 0.0800
N1B C5B 0.0400
N1B C25B 0.0400
N1B C22B 0.0400
N2B H2B 0.0800
N2B C23B 0.0400
N2B C22B 0.0400
C19B C5B 0.0400
C19B H19a 0.0800
C19B H19b 0.0800
C5B C6B 0.0400
C5B C4B 0.0400
C6B C3B 0.0400
C6B H6B 0.0800
C3B H3B 0.0800
C3B C2B 0.0400
C1B C2B 0.0400
C1B H1Ba 0.0800
C1B H1Bb 0.0800
C2B H2Ba 0.0800
C2B C4B 0.0400
C4B H4Ba 0.0800
C4B H4Bb 0.0800
C25B H25B 0.0800
C25B C24B 0.0400
C24B H24B 0.0800
C24B C23B 0.0400
C7B H7B 0.0800
C7B C8B 0.0400
C7B C9B 0.0400
C8B H8Ba 0.0800
C8B H8Bb 0.0800
C8B H8Bc 0.0800
C9B H9Ba 0.0800
C9B H9Bb 0.0800
C9B H9Bc 0.0800
C10B C12B 0.0400
C10B C11B 0.0400
C10B H10B 0.0800
C12B H12a 0.0800
C12B H12b 0.0800
C12B H12c 0.0800
C11B H11a 0.0800
C11B H11b 0.0800
C11B H11c 0.0800
C13B C15B 0.0400
C13B C14B 0.0400
C13B H13B 0.0800
C15B H15a 0.0800
C15B H15b 0.0800
C15B H15c 0.0800
C14B H14a 0.0800
C14B H14b 0.0800
C14B H14c 0.0800
C16B C17B 0.0400
C16B C18B 0.0400
C16B H16B 0.0800
C17B H17a 0.0800
C17B H17b 0.0800
C17B H17c 0.0800
C18B H18a 0.0800
C18B H18b 0.0800
C18B H18c 0.0800
C20B C21B 0.0400
C21B H21a 0.0800
C21B H21b 0.0800
C21B H21c 0.0800
Si1 O3 0.0400
Si1 O1 0.0400
Si1 C7 0.0400
Si1 C10 0.0400
Si2 O1 0.0400
Si2 O2 0.0400
Si2 C13 0.0400
Si2 C16 0.0400
O3 C3 0.0400
O2 C1 0.0400
O8 C22 0.0800
O7 C23 0.0800
O5 C6 0.0400
O5 C20 0.0400
O6 C20 0.0800
O4 C19 0.0400
O4 H4 0.0800
N2 C23 0.0400
N2 C22 0.0400
N2 H2 0.0800
C5 C6 0.0400
C5 C4 0.0400
C5 N1 0.0400
C5 C19 0.0400
C6 H6 0.0800
C6 C3 0.0400
C3 H3 0.0800
C3 C2 0.0400
C1 H1a 0.0800
C1 H1b 0.0800
C1 C2 0.0400
C2 H2a 0.0800
C2 C4 0.0400
C4 H4a 0.0800
C4 H4c 0.0800
C23 C24 0.0400
C24 C25 0.0400
C24 H24 0.0800
C25 N1 0.0400
C25 H25 0.0800
N1 C22 0.0400
C7 C8 0.0400
C7 C9 0.0400
C7 H7 0.0800
C8 H8a 0.0800
C8 H8b 0.0800
C8 H8c 0.0800
C9 H9a 0.0800
C9 H9b 0.0800
C9 H9c 0.0800
C10 C12 0.0400
C10 C11 0.0400
C10 H10 0.0800
C12 H12d 0.0800
C12 H12e 0.0800
C12 H12f 0.0800
C11 H11d 0.0800
C11 H11e 0.0800
C11 H11f 0.0800
C13 H13 0.0800
C13 C15 0.0400
C13 C14 0.0400
C15 H15d 0.0800
C15 H15e 0.0800
C15 H15f 0.0800
C14 H14d 0.0800
C14 H14e 0.0800
C14 H14f 0.0800
C16 H16 0.0800
C16 C18 0.0400
C16 C17 0.0400
C18 H18d 0.0800
C18 H18e 0.0800
C18 H18f 0.0800
C17 H17d 0.0800
C17 H17e 0.0800
C17 H17f 0.0800
C20 C21 0.0400
C21 H21d 0.0800
C21 H21e 0.0800
C21 H21f 0.0800
C19 H19c 0.0800
C19 H19d 0.0800
O1W H1Wa 0.0800
O1W H1Wb 0.0800
O1WB H1Wc 0.0800
O1WB H1Wd 0.0800
O1S_1 H1S_1 0.0800
O1S_1 C1S_1 0.0400
O1S_1 O1SB_2 0.0400
O1S_1 C1SB_2 0.0400
O1S_1 H1Sa_2 0.0800
O1S_1 H1Sc_2 0.0800
O1S_1 H1Sd_2 0.0800
H1S_1 C1SB_2 0.0800
H1S_1 H1Sa_2 0.0800
H1S_1 H1Sc_2 0.0800
C1S_1 H1Sa_1 0.0800
C1S_1 H1Sb_1 0.0800
C1S_1 H1Sc_1 0.0800
C1S_1 O1SB_2 0.0400
C1S_1 H1SB_2 0.0800
C1S_1 C1SB_2 0.0400
H1Sa_1 O1SB_2 0.0800
H1Sa_1 H1SB_2 0.0800
H1Sb_1 O1SB_2 0.0800
H1Sc_1 O1SB_2 0.0800
H1Sc_1 H1SB_2 0.0800
O1SB_2 H1SB_2 0.0800
O1SB_2 C1SB_2 0.0400
C1SB_2 H1Sa_2 0.0800
C1SB_2 H1Sc_2 0.0800
C1SB_2 H1Sd_2 0.0800

loop_
_exptl_oxdiff_crystal_face_indexfrac_h
_exptl_oxdiff_crystal_face_indexfrac_k
_exptl_oxdiff_crystal_face_indexfrac_l
_exptl_oxdiff_crystal_face_x
_exptl_oxdiff_crystal_face_y
_exptl_oxdiff_crystal_face_z
0.0036 -0.0044 0.9997 -0.0425 0.0663 0.0137
1.0070 -0.0139 -0.0035 0.1093 0.1149 -0.0915
0.9992 -1.0128 0.9903 0.1112 0.1498 0.0961
3.7400 -3.8215 8.5373 0.2092 0.8787 0.4291
-3.6708 3.9372 -8.5123 -0.2081 -0.8657 -0.4553
-0.7622 -5.0719 3.5354 -0.0031 -0.0053 1.0000
0.0920 -0.4596 -12.3785 0.5647 -0.8201 -0.0924
-5.1853 5.1333 -1.0755 -0.7465 -0.5130 -0.4238
-5.1478 -0.6949 2.6049 -0.6352 -0.4395 0.6351
2.4438 2.4098 7.0732 -0.1517 0.8191 -0.5533
-2.4438 -2.4098 -7.0732 0.1517 -0.8191 0.5533
4.9483 -4.9422 -3.7798 0.9216 0.1710 0.3484
-5.1334 4.6549 4.1628 -0.9450 -0.1755 -0.2761
0.2323 -1.7156 12.3297 -0.4284 0.7893 0.4399
1.4019 -0.5654 -12.4020 0.7116 -0.6745 -0.1964
1.2548 -1.8154 -11.7686 0.7255 -0.6869 0.0431
1.4356 -2.0289 11.8733 -0.2647 0.8879 0.3762
-1.3372 2.3448 -11.7787 0.2569 -0.8610 -0.4391
0.6945 5.1189 0.4030 -0.1761 0.2588 -0.9497
-1.9281 1.6939 11.7891 -0.7934 0.6073 0.0411
-2.0364 0.1666 12.1777 -0.7521 0.5750 0.3220
-1.5562 1.5926 -11.9119 0.2733 -0.9173 -0.2896
-1.8561 0.0803 -11.3317 0.2850 -0.9585 0.0091
0.3328 1.2732 -12.4838 0.5161 -0.7478 -0.4177
-4.8728 4.3174 -5.4837 -0.4855 -0.7924 -0.3694
0.9687 -1.2893 12.2661 -0.3657 0.8823 0.2963

loop_
_restr_rigu_atom_site_label_1
_restr_rigu_atom_site_label_2
_restr_rigu_target_weight_param
_restr_rigu_u13_diff
_restr_rigu_u23_diff
_restr_rigu_u33_diff
O3B C6B 0.004000 0.001463 0.000246 0.002140
O3B C3B 0.002000 0.000188 0.000492 -0.001148
O3B H3B 0.004000 -0.000520 -0.002206 0.002089
O3B C2B 0.004000 0.004355 0.002214 0.001893
O2B C1B 0.002000 0.002622 0.001730 -0.002661
O2B C2B 0.004000 0.001637 0.003214 0.000617
O2B H1Ba 0.004000 0.000285 -0.003976 -0.005192
O2B H1Bb 0.004000 -0.003948 0.001819 -0.001272
O8B N1B 0.004000 -0.001682 -0.001860 -0.001359
O8B N2B 0.004000 0.000450 -0.002561 -0.000075
O8B C22B 0.002000 0.000886 -0.001593 0.000170
O7B N2B 0.004000 0.001377 0.003247 -0.001173
O7B C24B 0.004000 -0.007600 -0.000398 0.001681
O7B C23B 0.002000 -0.001004 -0.000939 -0.000905
O4B C19B 0.002000 0.000879 -0.003825 0.001552
O4B H19a 0.004000 0.003848 -0.006581 -0.000452
O4B H19b 0.004000 0.003731 0.001347 -0.001252
O4B H4B 0.002000 -0.000096 -0.000087 -0.000069
N1B N2B 0.004000 -0.001085 0.000721 -0.002317
N1B C25B 0.002000 0.000481 -0.000316 -0.003045
N1B H25B 0.004000 0.002736 -0.001919 -0.002801
N1B C24B 0.004000 0.002297 -0.001344 -0.002050
N1B C22B 0.002000 -0.000469 -0.001170 0.000476
N2B H2B 0.002000 -0.000171 -0.000159 -0.000088
N2B C24B 0.004000 0.002424 -0.003818 0.001135
N2B C23B 0.002000 -0.000329 -0.001211 0.000337
N2B C22B 0.002000 -0.000312 0.000029 -0.000836
C19B H19a 0.002000 -0.000175 0.000523 -0.000596
C19B H19b 0.002000 -0.000495 0.000279 -0.000306
C19B H4B 0.004000 0.000795 0.003344 -0.002420
H2B C23B 0.004000 0.000607 -0.003697 0.000192
H2B C22B 0.004000 -0.000462 -0.001540 0.001974
C5B C6B 0.002000 -0.000088 -0.000773 -0.001930
C5B C3B 0.004000 0.000821 -0.003237 -0.002938
C5B C2B 0.004000 0.000706 -0.003733 0.002346
C5B C4B 0.002000 0.000900 0.002406 0.000489
C5B H4Ba 0.004000 -0.002018 0.000485 -0.003290
C5B H4Bb 0.004000 0.002729 0.001126 -0.002470
C6B C3B 0.002000 0.000104 -0.001848 -0.000845
C6B H3B 0.004000 -0.001395 0.001475 0.001507
C6B C2B 0.004000 0.000318 -0.000264 0.001920
C6B C4B 0.004000 0.001165 0.001541 -0.002279
C3B H3B 0.002000 -0.000192 -0.000050 -0.000373
C3B C1B 0.004000 -0.001469 0.000631 -0.000277
C3B C2B 0.002000 -0.000503 -0.000338 0.001281
C3B H2Ba 0.004000 -0.000485 -0.000501 -0.001493
C3B C4B 0.004000 0.002243 -0.000817 -0.000129
H3B C2B 0.004000 -0.002933 -0.000096 0.000744
C1B C2B 0.002000 0.000616 0.001287 0.001536
C1B H2Ba 0.004000 0.002964 -0.000587 0.001447
C1B C4B 0.004000 0.000623 0.004129 0.002628
C1B H1Ba 0.002000 -0.000057 -0.000025 0.000237
C1B H1Bb 0.002000 0.000094 0.000033 -0.000276
C2B H2Ba 0.002000 -0.000073 -0.000077 0.000065
C2B C4B 0.002000 0.000394 0.000518 -0.000284
C2B H1Ba 0.004000 0.001005 -0.000131 -0.005258
C2B H1Bb 0.004000 0.000929 -0.000811 -0.003887
C2B H4Ba 0.004000 -0.004777 0.002875 -0.006153
C2B H4Bb 0.004000 -0.001012 0.001472 -0.000293
H2Ba C4B 0.004000 0.002577 -0.000080 0.001418
C4B H4Ba 0.002000 -0.000244 -0.000169 -0.000240
C4B H4Bb 0.002000 -0.000268 0.000128 0.000070
C25B H25B 0.002000 -0.000039 -0.000070 -0.000038
C25B C24B 0.002000 0.000549 0.000930 0.000714
C25B H24B 0.004000 0.001103 0.000411 -0.000411
C25B C23B 0.004000 -0.003958 0.000168 -0.000376
C25B C22B 0.004000 -0.000808 0.000768 0.003124
H25B C24B 0.004000 -0.003203 -0.000210 -0.000347
C24B H24B 0.002000 -0.000109 0.000046 -0.000183
C24B C23B 0.002000 -0.001084 0.001040 -0.000929
H24B C23B 0.004000 -0.001408 0.001577 -0.000871
C23B C22B 0.004000 -0.002331 0.002931 -0.000559
C10B C12B 0.002000 0.000791 -0.000122 -0.001581
C10B H12a 0.004000 0.000402 -0.002365 -0.003078
C10B H12b 0.004000 -0.001901 -0.002347 -0.006003
C10B H12c 0.004000 0.001722 0.003344 -0.007799
C10B C11B 0.002000 -0.001434 -0.001373 -0.001029
C10B H11a 0.004000 -0.006453 -0.001219 -0.001410
C10B H11b 0.004000 -0.001615 -0.002079 -0.005757
C10B H11c 0.004000 -0.001624 -0.002921 -0.004006
C10B H10B 0.002000 0.000054 0.000084 -0.000609
C12B H12a 0.002000 -0.000123 0.000026 -0.000343
C12B H12b 0.002000 0.000046 -0.000214 -0.000098
C12B H12c 0.002000 -0.000087 0.000125 -0.000220
C12B C11B 0.004000 -0.002900 0.003188 0.000575
C12B H10B 0.004000 -0.002474 -0.012714 -0.000102
H12a H12b 0.004000 0.000151 0.003930 -0.001644
H12a H12c 0.004000 0.002417 0.001871 0.000846
H12b H12c 0.004000 -0.002429 0.004708 0.000702
C11B H11a 0.002000 -0.000231 -0.000264 -0.000088
C11B H11b 0.002000 -0.000260 0.000220 -0.000098
C11B H11c 0.002000 -0.000206 0.000111 -0.000370
C11B H10B 0.004000 -0.006013 -0.000156 0.002452
H11a H11b 0.004000 -0.001487 -0.002075 -0.004175
H11a H11c 0.004000 -0.000393 0.000425 -0.002877
H11b H11c 0.004000 -0.004620 -0.003280 0.001055
C16B C17B 0.002000 0.000548 0.001618 -0.000260
C16B H17a 0.004000 0.000763 -0.002506 -0.004392
C16B H17b 0.004000 0.001696 0.004102 -0.009703
C16B H17c 0.004000 -0.004601 -0.004465 -0.003677
C16B C18B 0.002000 -0.002418 0.000056 -0.001825
C16B H18a 0.004000 0.000088 0.000022 -0.005733
C16B H18b 0.004000 0.000021 -0.001534 -0.004215
C16B H18c 0.004000 -0.003333 0.001103 -0.007260
C16B H16B 0.002000 0.000344 -0.000158 -0.001018
C17B H17a 0.002000 -0.000288 0.000281 0.000001
C17B H17b 0.002000 -0.000308 0.000145 0.000161
C17B H17c 0.002000 -0.000036 0.000099 -0.000095
C17B C18B 0.004000 -0.011413 0.006350 -0.002594
C17B H16B 0.004000 -0.000963 -0.009899 0.004793
H17a H17b 0.004000 -0.002546 0.000772 -0.002324
H17a H17c 0.004000 -0.003411 0.001400 0.001348
H17b H17c 0.004000 0.001016 -0.003556 0.001584
C18B H18a 0.002000 -0.000476 -0.000267 -0.000629
C18B H18b 0.002000 -0.000185 -0.000207 -0.000660
C18B H18c 0.002000 -0.000335 0.000505 -0.000296
C18B H16B 0.004000 -0.010021 0.002298 -0.001669
H18a H18b 0.004000 -0.006572 -0.002140 -0.001259
H18a H18c 0.004000 0.001033 0.003695 -0.001102
H18b H18c 0.004000 -0.004606 -0.005748 0.000162
H1Ba H1Bb 0.004000 0.001368 0.003254 -0.000750
H4Ba H4Bb 0.004000 -0.002407 0.001088 0.001326
H19a H19b 0.004000 0.004407 -0.001925 -0.001098
Si1 Si2 0.004000 0.003426 -0.000966 -0.000652
Si1 O3 0.002000 -0.001471 0.000588 -0.002137
Si1 O1 0.002000 0.002796 -0.000537 -0.002738
Si1 C3 0.004000 -0.003283 -0.000386 -0.002617
Si1 C7 0.002000 -0.001898 -0.002003 -0.001011
Si1 C8 0.004000 0.001648 0.002370 -0.007307
Si1 C9 0.004000 -0.001850 0.000930 -0.007694
Si1 C10 0.002000 0.000218 -0.001261 0.000776
Si1 C12 0.004000 0.001507 0.001778 -0.002601
Si1 C11 0.004000 -0.001402 0.001015 -0.002292
Si1 H7 0.004000 -0.007356 0.002317 -0.005291
Si1 H10 0.004000 0.003228 0.001347 -0.001270
Si2 O1 0.002000 0.001757 0.000314 -0.002683
Si2 O2 0.002000 -0.000809 -0.000469 -0.002276
Si2 C1 0.004000 -0.001936 -0.001028 -0.002219
Si2 C13 0.002000 -0.002130 0.001844 -0.000060
Si2 H13 0.004000 0.002720 0.003639 -0.002363
Si2 C15 0.004000 -0.000965 -0.002258 -0.006681
Si2 C14 0.004000 -0.000020 0.000722 -0.014340
Si2 C16 0.002000 0.000399 -0.000321 -0.002472
Si2 H16 0.004000 0.000518 0.000966 -0.007425
Si2 C18 0.004000 0.000435 0.000503 -0.007957
Si2 C17 0.004000 0.001823 0.003484 -0.006632
O3 O1 0.004000 0.001659 0.000040 0.000921
O3 C6 0.004000 0.000552 0.002002 -0.003276
O3 C3 0.002000 -0.001908 -0.001457 -0.001594
O3 H3 0.004000 0.001541 -0.002761 -0.002335
O3 C2 0.004000 -0.002872 -0.002441 -0.000258
O3 C7 0.004000 -0.003380 0.000051 -0.003600
O3 C10 0.004000 0.002176 0.001156 -0.001522
O1 O2 0.004000 -0.000075 -0.003311 -0.000159
O1 C7 0.004000 -0.005430 0.005927 0.000091
O1 C10 0.004000 0.003251 -0.003040 0.002685
O1 C13 0.004000 0.001657 -0.007345 -0.000060
O1 C16 0.004000 0.003956 0.000485 -0.000612
O2 C1 0.002000 -0.001755 -0.000585 0.000247
O2 H1a 0.004000 -0.007434 -0.001888 -0.001695
O2 H1b 0.004000 -0.002135 0.000680 -0.002393
O2 C2 0.004000 -0.001792 0.000560 0.000954
O2 C13 0.004000 -0.009283 0.002035 -0.005842
O2 C16 0.004000 -0.000219 0.007333 -0.002286
O8 N2 0.004000 0.001356 0.003776 0.000899
O8 N2 0.004000 0.001356 0.003776 0.000899
O8 N1 0.004000 -0.001278 0.000401 0.000888
O8 N1 0.004000 -0.001278 0.000401 0.000888
O8 C22 0.002000 0.000036 0.001136 -0.000821
O8 C22 0.002000 0.000036 0.001136 -0.000821
O7 N2 0.004000 -0.000618 -0.003134 0.001783
O7 N2 0.004000 -0.000618 -0.003134 0.001783
O7 C23 0.002000 0.000184 0.000294 -0.000867
O7 C23 0.002000 0.000184 0.000294 -0.000867
O7 C24 0.004000 0.003573 0.002411 0.000254
O7 C24 0.004000 0.003573 0.002411 0.000254
O5 O6 0.004000 -0.002956 0.000903 -0.001382
O5 O6 0.004000 -0.002956 0.000903 -0.001382
O5 C5 0.004000 -0.003126 0.000045 -0.002532
O5 C6 0.002000 0.000806 -0.001048 -0.001343
O5 H6 0.004000 0.003548 0.001634 -0.000593
O5 C3 0.004000 -0.002781 -0.001592 0.001094
O5 C20 0.002000 -0.000982 0.001633 0.000217
O5 C20 0.002000 -0.000982 0.001633 0.000217
O5 C21 0.004000 -0.002184 0.005230 -0.004031
O5 C21 0.004000 -0.002184 0.005230 -0.004031
O6 C20 0.002000 0.001968 -0.000632 -0.000141
O6 C20 0.002000 0.001968 -0.000632 -0.000141
O6 C21 0.004000 0.007472 -0.005527 0.000775
O6 C21 0.004000 0.007472 -0.005527 0.000775
O4 C5 0.004000 0.001872 0.000781 0.005743
O4 C19 0.002000 -0.000627 0.002538 0.001226
O4 C19 0.002000 -0.000627 0.002538 0.001226
O4 H19c 0.004000 -0.004484 0.002175 0.002607
O4 H19c 0.004000 -0.004484 0.002175 0.002607
O4 H19d 0.004000 0.000468 -0.003395 -0.001652
O4 H19d 0.004000 0.000468 -0.003395 -0.001652
O4 H4 0.002000 0.000059 0.000095 0.000024
O4 H4 0.002000 0.000059 0.000095 0.000024
N2 C23 0.002000 -0.000187 0.000715 -0.000323
N2 C23 0.002000 -0.000187 0.000715 -0.000323
N2 C24 0.004000 0.000957 0.001901 -0.002833
N2 C24 0.004000 0.000957 0.001901 -0.002833
N2 N1 0.004000 0.000298 0.001445 -0.000383
N2 N1 0.004000 0.000298 0.001445 -0.000383
N2 C22 0.002000 0.000835 -0.000179 -0.000880
N2 C22 0.002000 0.000835 -0.000179 -0.000880
N2 H2 0.002000 0.000006 0.000104 -0.000114
N2 H2 0.002000 0.000006 0.000104 -0.000114
C5 C6 0.002000 -0.000181 -0.001631 0.000174
C5 H6 0.004000 0.000378 -0.002849 0.000469
C5 C3 0.004000 0.000116 -0.002270 0.000367
C5 C2 0.004000 -0.000921 0.000923 -0.000584
C5 C4 0.002000 0.000319 0.001479 -0.000410
C5 H4a 0.004000 -0.002669 0.004118 -0.005064
C5 H4c 0.004000 -0.000155 0.002328 -0.002792
C5 C25 0.004000 -0.000862 -0.000066 -0.001282
C5 N1 0.002000 -0.000992 0.001483 0.001095
C5 C22 0.004000 -0.002213 0.000165 0.002339
C5 C19 0.002000 0.002123 0.001334 0.000303
C5 H19c 0.004000 0.001870 0.002514 -0.003313
C5 H19d 0.004000 0.000824 0.000863 -0.000124
C6 H6 0.002000 -0.000088 0.000398 -0.000112
C6 C3 0.002000 0.000245 0.000238 0.001241
C6 H3 0.004000 0.002814 -0.000236 -0.003224
C6 C2 0.004000 0.001780 0.001512 0.000898
C6 C4 0.004000 0.001183 0.000855 -0.000216
C6 N1 0.004000 -0.000797 0.001948 0.000502
C6 C20 0.004000 0.000709 0.001089 -0.000832
C6 C19 0.004000 0.002901 0.003617 -0.001655
H6 C3 0.004000 0.003848 0.001510 0.002328
C3 H3 0.002000 0.000129 0.000069 -0.000301
C3 C1 0.004000 0.001779 -0.000503 0.001980
C3 C2 0.002000 -0.000188 -0.001043 -0.001518
C3 H2a 0.004000 0.000459 0.000998 -0.001842
C3 C4 0.004000 0.000291 0.001342 -0.002536
H3 C2 0.004000 -0.004774 -0.001017 0.002789
C1 H1a 0.002000 0.000073 0.000269 -0.000499
C1 H1b 0.002000 0.000000 0.000063 0.000025
C1 C2 0.002000 -0.001595 -0.002078 -0.001509
C1 H2a 0.004000 -0.004114 0.002380 -0.001080
C1 C4 0.004000 -0.003413 -0.004348 0.001720
H1a H1b 0.004000 -0.003040 0.001833 0.003345
H1a C2 0.004000 -0.004365 -0.003661 0.003708
H1b C2 0.004000 -0.002386 -0.003063 0.002542
C2 H2a 0.002000 0.000049 -0.000245 0.000106
C2 C4 0.002000 -0.001654 0.000474 -0.000278
C2 H4a 0.004000 -0.001700 -0.000355 -0.001454
C2 H4c 0.004000 0.000457 -0.001963 -0.004366
H2a C4 0.004000 -0.002299 0.002601 0.000583
C4 H4a 0.002000 -0.000058 -0.000024 -0.000381
C4 H4c 0.002000 0.000169 0.000280 -0.000394
C4 N1 0.004000 0.001083 -0.000948 0.004522
C4 C19 0.004000 -0.002085 -0.000315 0.002796
H4a H4c 0.004000 -0.003669 0.003196 0.000760
C23 C24 0.002000 0.000414 -0.000308 -0.001284
C23 C24 0.002000 0.000414 -0.000308 -0.001284
C23 C25 0.004000 -0.000187 0.003372 0.001802
C23 C25 0.004000 -0.000187 0.003372 0.001802
C23 C22 0.004000 0.000392 -0.000390 0.000762
C23 C22 0.004000 0.000392 -0.000390 0.000762
C23 H24 0.004000 0.000791 0.000515 -0.001261
C23 H24 0.004000 0.000791 0.000515 -0.001261
C23 H2 0.004000 0.000473 -0.002822 0.000615
C23 H2 0.004000 0.000473 -0.002822 0.000615
C24 C25 0.002000 -0.000497 0.000579 0.000116
C24 C25 0.002000 -0.000497 0.000579 0.000116
C24 N1 0.004000 0.001407 -0.000964 0.002614
C24 N1 0.004000 0.001407 -0.000964 0.002614
C24 H24 0.002000 -0.000088 -0.000168 0.000141
C24 H24 0.002000 -0.000088 -0.000168 0.000141
C24 H25 0.004000 0.001498 0.003497 0.001502
C24 H25 0.004000 0.001498 0.003497 0.001502
C25 N1 0.002000 -0.000952 0.000843 0.000060
C25 N1 0.002000 -0.000952 0.000843 0.000060
C25 C22 0.004000 -0.001544 -0.002228 -0.002184
C25 C22 0.004000 -0.001544 -0.002228 -0.002184
C25 H24 0.004000 0.000930 0.001377 -0.001193
C25 H24 0.004000 0.000930 0.001377 -0.001193
C25 H25 0.002000 -0.000114 0.000030 -0.000229
C25 H25 0.002000 -0.000114 0.000030 -0.000229
N1 C22 0.002000 -0.000692 -0.001537 -0.000427
N1 C22 0.002000 -0.000692 -0.001537 -0.000427
N1 C19 0.004000 0.001388 -0.002948 0.002075
N1 H25 0.004000 -0.000055 -0.000337 0.000028
N1 H25 0.004000 -0.000055 -0.000337 0.000028
C22 H2 0.004000 0.001684 -0.000051 -0.000257
C22 H2 0.004000 0.001684 -0.000051 -0.000257
C7 C8 0.002000 0.000512 -0.004320 -0.000280
C7 H8a 0.004000 0.002859 -0.005930 -0.001811
C7 H8b 0.004000 -0.001471 -0.007155 -0.003868
C7 H8c 0.004000 0.002335 -0.000366 -0.004227
C7 C9 0.002000 0.004816 -0.004302 -0.001420
C7 H9a 0.004000 -0.003083 0.002543 -0.004842
C7 H9b 0.004000 -0.017833 -0.003354 -0.020255
C7 H9c 0.004000 -0.002899 -0.001430 -0.006177
C7 C10 0.004000 0.009913 0.008067 0.003980
C7 H7 0.002000 -0.000466 0.000372 -0.001731
C8 H8a 0.002000 0.000096 -0.000207 -0.000282
C8 H8b 0.002000 0.000246 -0.000062 -0.000368
C8 H8c 0.002000 0.000139 0.000188 -0.000158
C8 C9 0.004000 -0.004988 0.006129 -0.003927
C8 H7 0.004000 -0.000785 0.007823 0.001227
H8a H8b 0.004000 0.000814 0.001127 0.000959
H8a H8c 0.004000 0.004065 0.000855 0.000213
H8b H8c 0.004000 -0.000931 0.003689 -0.001925
C9 H9a 0.002000 0.000168 -0.000052 -0.000242
C9 H9b 0.002000 -0.001068 0.000170 0.000472
C9 H9c 0.002000 -0.000138 -0.000105 -0.000332
C9 H7 0.004000 -0.025331 0.005674 0.015396
H9a H9b 0.004000 -0.004954 -0.004470 0.001261
H9a H9c 0.004000 -0.001588 0.004521 0.000609
H9b H9c 0.004000 -0.006073 -0.002707 -0.000331
C10 C12 0.002000 0.001597 -0.001044 0.000787
C10 H12d 0.004000 0.000566 0.004549 -0.001982
C10 H12e 0.004000 0.002525 -0.007148 -0.009556
C10 H12f 0.004000 0.000892 0.002680 -0.004985
C10 C11 0.002000 0.002664 0.002459 -0.001200
C10 H11d 0.004000 0.004912 0.002976 -0.008055
C10 H11e 0.004000 0.000204 0.001377 -0.004030
C10 H11f 0.004000 0.001688 0.001364 -0.004679
C10 H10 0.002000 0.000423 0.000197 -0.000811
C12 H12d 0.002000 -0.000002 0.000117 -0.000314
C12 H12e 0.002000 -0.000030 -0.000194 0.000197
C12 H12f 0.002000 -0.000100 -0.000280 -0.000354
C12 C11 0.004000 0.006217 -0.006354 0.000243
C12 H10 0.004000 0.002998 0.011046 0.006507
H12d H12e 0.004000 0.003555 -0.003265 -0.000547
H12d H12f 0.004000 0.001014 -0.001307 -0.000453
H12e H12f 0.004000 -0.001581 0.004416 0.000664
C11 H11d 0.002000 0.000203 0.000339 0.000062
C11 H11e 0.002000 0.000140 0.000049 -0.000355
C11 H11f 0.002000 0.000110 -0.000301 -0.000318
C11 H10 0.004000 0.007190 -0.004030 0.005689
H11d H11e 0.004000 0.005943 0.001202 -0.000105
H11d H11f 0.004000 -0.001508 -0.004663 0.000492
H11e H11f 0.004000 0.003034 0.001022 -0.000443
C13 H13 0.002000 0.000021 0.000442 -0.000373
C13 C15 0.002000 -0.000697 0.000565 -0.001542
C13 H15d 0.004000 -0.000860 -0.007038 -0.001677
C13 H15e 0.004000 0.001322 -0.001321 -0.007348
C13 H15f 0.004000 -0.003913 0.001673 -0.003452
C13 C14 0.002000 -0.001893 0.000221 -0.000967
C13 H14d 0.004000 -0.001080 0.003674 -0.008883
C13 H14e 0.004000 -0.002958 -0.001697 -0.008360
C13 H14f 0.004000 0.004801 -0.002340 -0.006719
C13 C16 0.004000 0.002398 -0.009254 -0.001673
H13 C15 0.004000 -0.005509 0.000678 -0.001851
H13 C14 0.004000 -0.003549 -0.005364 -0.005301
C15 H15d 0.002000 -0.000567 -0.000195 -0.000041
C15 H15e 0.002000 -0.000024 0.000382 -0.000308
C15 H15f 0.002000 -0.000186 -0.000263 0.000147
C15 C14 0.004000 -0.002274 0.014418 -0.003175
H15d H15e 0.004000 -0.002499 0.001700 -0.002926
H15d H15f 0.004000 0.001658 0.003069 0.000248
H15e H15f 0.004000 0.000672 -0.001398 -0.001480
C14 H14d 0.002000 0.000446 0.000175 -0.000459
C14 H14e 0.002000 0.000375 -0.000157 -0.000298
C14 H14f 0.002000 -0.000074 -0.000055 -0.000532
H14d H14e 0.004000 0.004913 -0.000229 -0.001014
H14d H14f 0.004000 0.000023 -0.006756 0.000346
H14e H14f 0.004000 0.001738 0.006303 0.000201
C16 H16 0.002000 0.000292 0.000356 -0.000869
C16 C18 0.002000 0.001043 -0.000239 -0.000289
C16 C17 0.002000 0.000932 -0.003217 0.001779
C16 H17d 0.004000 0.006000 0.002604 -0.006769
C16 H17e 0.004000 -0.001182 0.001268 -0.002861
C16 H17f 0.004000 -0.000168 -0.006319 -0.012884
C16 H18d 0.004000 0.002121 0.006993 -0.003855
C16 H18e 0.004000 -0.001001 -0.001313 -0.004187
C16 H18f 0.004000 0.007675 -0.002465 -0.006175
H16 C18 0.004000 0.002293 0.009088 -0.002994
H16 C17 0.004000 -0.000047 -0.012299 -0.007257
C18 C17 0.004000 0.019636 0.005728 0.002517
C18 H18d 0.002000 0.000184 -0.000165 -0.000070
C18 H18e 0.002000 0.000142 0.000034 0.000293
C18 H18f 0.002000 0.000031 -0.000101 0.000042
C17 H17d 0.002000 -0.000053 0.000048 -0.000133
C17 H17e 0.002000 0.000074 -0.000287 -0.000478
C17 H17f 0.002000 0.000102 -0.000100 -0.000077
H17d H17e 0.004000 0.001148 0.004960 0.000783
H17d H17f 0.004000 -0.001055 -0.006972 -0.001538
H17e H17f 0.004000 0.005573 -0.003176 -0.000804
C20 C21 0.002000 0.000080 -0.000247 0.000714
C20 C21 0.002000 0.000080 -0.000247 0.000714
C20 H21d 0.004000 -0.000890 0.000591 -0.003535
C20 H21d 0.004000 -0.000890 0.000591 -0.003535
C20 H21e 0.004000 0.002263 -0.011440 -0.009106
C20 H21e 0.004000 0.002263 -0.011440 -0.009106
C20 H21f 0.004000 -0.006367 0.005994 -0.009699
C20 H21f 0.004000 -0.006367 0.005994 -0.009699
C21 H21d 0.002000 0.000043 0.000018 -0.000166
C21 H21d 0.002000 0.000043 0.000018 -0.000166
C21 H21e 0.002000 0.000103 -0.000282 0.000257
C21 H21e 0.002000 0.000103 -0.000282 0.000257
C21 H21f 0.002000 0.000222 0.000065 0.000187
C21 H21f 0.002000 0.000222 0.000065 0.000187
H21d H21e 0.004000 -0.001827 -0.000799 -0.000065
H21d H21e 0.004000 -0.001827 -0.000799 -0.000065
H21d H21f 0.004000 -0.000624 0.003137 -0.001255
H21d H21f 0.004000 -0.000624 0.003137 -0.001255
H21e H21f 0.004000 -0.006443 0.003406 -0.000826
H21e H21f 0.004000 -0.006443 0.003406 -0.000826
C19 H19c 0.002000 -0.000167 -0.000038 -0.000440
C19 H19c 0.002000 -0.000167 -0.000038 -0.000440
C19 H19d 0.002000 0.000258 0.000078 -0.000328
C19 H19d 0.002000 0.000258 0.000078 -0.000328
C19 H4 0.004000 -0.001191 -0.000640 -0.000986
C19 H4 0.004000 -0.001191 -0.000640 -0.000986
H19c H19d 0.004000 -0.001642 0.002138 0.000278
H19c H19d 0.004000 -0.001642 0.002138 0.000278
H18d H18e 0.004000 0.001259 0.001646 -0.001982
H18d H18f 0.004000 0.001624 -0.004250 -0.000456
H18e H18f 0.004000 0.000605 0.002445 0.000335
O1W H1Wa 0.002000 0.000025 -0.000106 0.000047
O1W H1Wb 0.002000 0.000033 -0.000009 -0.000182
H1Wa H1Wb 0.004000 0.001493 -0.001498 0.000900
O1WB H1Wc 0.002000 0.000083 0.000049 -0.000058
O1WB H1Wd 0.002000 -0.000078 0.000017 -0.000039
H1Wc H1Wd 0.004000 -0.001109 0.000218 0.000496
C1S_1 H1Sa_1 0.002000 0.000261 -0.000490 -0.001105
C1S_1 H1Sb_1 0.002000 0.001013 -0.000094 -0.000803
C1S_1 H1Sc_1 0.002000 0.000057 0.000178 -0.001378
H1Sa_1 H1Sb_1 0.004000 -0.001183 -0.008295 -0.000819
H1Sa_1 H1Sc_1 0.004000 -0.005173 -0.003935 0.002518
H1Sb_1 H1Sc_1 0.004000 -0.001097 -0.007966 0.004158
C1SB_2 H1Sa_2 0.002000 -0.000157 -0.000219 -0.001114
C1SB_2 H1Sc_2 0.002000 0.000150 0.000261 -0.001241
C1SB_2 H1Sd_2 0.002000 -0.000600 0.000055 -0.000908
H1Sa_2 H1Sc_2 0.004000 0.004820 -0.002439 -0.000427
H1Sa_2 H1Sd_2 0.004000 -0.000529 -0.007852 -0.001991
H1Sc_2 H1Sd_2 0.004000 0.002590 0.007264 -0.001007
